data_4329737
loop_
_publ_author_name
'Jessica L. Durham'
'Joan N. Tirado'
'Stanley A. Knott'
'Meghan K. Oh'
'Robert McDonald'
'Lisa F. Szczepura'

_publ_contact_author_address
;  Department of Chemistry
   Campus Box 4160
   Illinois State University
   Normal, IL 61790-4160
;
_publ_contact_author_email lfszcze@ilstu.edu
_publ_contact_author_name 'Lisa F. Szczepura'
_publ_contact_author_phone 309-438-2359
_publ_section_title
;
 Preparation of a Family of Hexanuclear Rhenium Cluster Complexes
 Containing 5-(Phenyl)tetrazol-2-yl Ligands and Alkylation of
 5-Substituted Tetrazolate Ligands
;
_journal_name_full 'Inorganic Chemistry'
_journal_page_first 7825
_journal_page_last 7836
_journal_paper_doi 10.1021/ic300877r
_journal_volume 51
_journal_year 2012
_chemical_formula_moiety 'C37 H81 N5 P5 Re6 Se8, B F4'
_chemical_formula_sum 'C37 H81 B F4 N5 P5 Re6 Se8'
_chemical_formula_weight 2586.61
_chemical_name_systematic
; 
 ? 
;
_space_group_IT_number 33
_symmetry_cell_setting orthorhombic
_symmetry_space_group_name_Hall 'P 2c -2n'
_symmetry_space_group_name_H-M 'P n a 21'
_atom_sites_solution_hydrogens geom
_atom_sites_solution_primary direct
_atom_sites_solution_secondary difmap
_audit_creation_method SHELXL-97
_cell_angle_alpha 90.00
_cell_angle_beta 90.00
_cell_angle_gamma 90.00
_cell_formula_units_Z 4
_cell_length_a 25.2743(17)
_cell_length_b 19.7358(14)
_cell_length_c 12.2496(8)
_cell_measurement_reflns_used 7736
_cell_measurement_temperature 193(2)
_cell_measurement_theta_max 25.64
_cell_measurement_theta_min 2.22
_cell_volume 6110.2(7)
_computing_cell_refinement 'Bruker SAINT (Bruker, 1997)'
_computing_data_collection 'Bruker SMART (Bruker, 1997)'
_computing_data_reduction 'Bruker SAINT (Bruker, 1997)'
_computing_molecular_graphics 'Bruker SHELXTL (Bruker, 1997)'
_computing_publication_material 'Bruker SHELXTL (Bruker, 1997)'
_computing_structure_refinement 'SHELXL-97 (Sheldrick, 2008)'
_computing_structure_solution 'DIRDIF-2008 (Beurskens et al., 2008)'
_diffrn_ambient_temperature 193(2)
_diffrn_detector_area_resol_mean 8.192
_diffrn_measured_fraction_theta_full 0.997
_diffrn_measured_fraction_theta_max 0.997
_diffrn_measurement_device_type 'Bruker PLATFORM diffractometer/SMART 1000 CCD area detector'
_diffrn_measurement_method '\w scans'
_diffrn_radiation_monochromator graphite
_diffrn_radiation_source 'fine-focus sealed tube'
_diffrn_radiation_type MoK\a
_diffrn_radiation_wavelength 0.71073
_diffrn_reflns_av_R_equivalents 0.0519
_diffrn_reflns_av_sigmaI/netI 0.0440
_diffrn_reflns_limit_h_max 30
_diffrn_reflns_limit_h_min -30
_diffrn_reflns_limit_k_max 24
_diffrn_reflns_limit_k_min -24
_diffrn_reflns_limit_l_max 14
_diffrn_reflns_limit_l_min -14
_diffrn_reflns_number 43320
_diffrn_reflns_theta_full 25.70
_diffrn_reflns_theta_max 25.70
_diffrn_reflns_theta_min 1.61
_exptl_absorpt_coefficient_mu 16.780
_exptl_absorpt_correction_T_max 0.4326
_exptl_absorpt_correction_T_min 0.0607
_exptl_absorpt_correction_type integration
_exptl_absorpt_process_details 'SADABS (Sheldrick, 2008)'
_exptl_crystal_colour orange
_exptl_crystal_density_diffrn 2.812
_exptl_crystal_description prism
_exptl_crystal_F_000 4704
_exptl_crystal_size_max 0.38
_exptl_crystal_size_mid 0.10
_exptl_crystal_size_min 0.06
_refine_diff_density_max 0.913
_refine_diff_density_min -0.682
_refine_diff_density_rms 0.150
_refine_ls_abs_structure_details 'Flack H D (1983), Acta Cryst. A39, 876-881'
_refine_ls_abs_structure_Flack -0.017(7)
_refine_ls_extinction_method none
_refine_ls_goodness_of_fit_ref 0.992
_refine_ls_hydrogen_treatment constr
_refine_ls_matrix_type full
_refine_ls_number_parameters 590
_refine_ls_number_reflns 11582
_refine_ls_number_restraints 15
_refine_ls_restrained_S_all 0.991
_refine_ls_R_factor_all 0.0345
_refine_ls_R_factor_gt 0.0254
_refine_ls_shift/su_max 0.003
_refine_ls_shift/su_mean 0.000
_refine_ls_structure_factor_coef Fsqd
_refine_ls_weighting_details 'calc w=1/[\s^2^(Fo^2^)+(0.0186P)^2^+0.0000P] where P=(Fo^2^+2Fc^2^)/3'
_refine_ls_weighting_scheme calc
_refine_ls_wR_factor_gt 0.0492
_refine_ls_wR_factor_ref 0.0519
_reflns_number_gt 10137
_reflns_number_total 11582
_reflns_threshold_expression I>2\s(I)
_cod_data_source_file ic300877r_si_002_3.cif
_cod_data_source_block 6
_cod_database_code 4329737

loop_
_symmetry_equiv_pos_as_xyz
'x, y, z'
'-x, -y, z+1/2'
'x+1/2, -y+1/2, z'
'-x+1/2, y+1/2, z+1/2'

loop_
_atom_site_label
_atom_site_type_symbol
_atom_site_fract_x
_atom_site_fract_y
_atom_site_fract_z
_atom_site_U_iso_or_equiv
_atom_site_adp_type
_atom_site_occupancy
_atom_site_symmetry_multiplicity
_atom_site_calc_flag
_atom_site_refinement_flags
_atom_site_disorder_assembly
_atom_site_disorder_group
Re1 Re 0.199134(13) 0.199504(17) 0.13988(3) 0.02777(8) Uani 1 1 d . . .
Re2 Re 0.219317(13) 0.148210(17) -0.05705(3) 0.02557(8) Uani 1 1 d . A .
Re3 Re 0.121158(12) 0.172426(17) 0.00382(3) 0.02535(8) Uani 1 1 d . A .
Re4 Re 0.135330(13) 0.096054(17) 0.17936(3) 0.02573(8) Uani 1 1 d . A .
Re5 Re 0.234452(13) 0.074217(17) 0.11966(3) 0.02573(8) Uani 1 1 d . A .
Re6 Re 0.155217(13) 0.046424(16) -0.01429(3) 0.02506(8) Uani 1 1 d . . .
Se1 Se 0.18540(3) 0.26718(4) -0.03216(7) 0.0317(2) Uani 1 1 d . A .
Se2 Se 0.10337(3) 0.21647(5) 0.19273(7) 0.0343(2) Uani 1 1 d . A .
Se3 Se 0.21140(3) 0.12318(5) 0.30344(7) 0.0332(2) Uani 1 1 d . A .
Se4 Se 0.29217(3) 0.17498(5) 0.07710(7) 0.0342(2) Uani 1 1 d . A .
Se5 Se 0.14146(3) 0.12024(4) -0.17852(7) 0.0304(2) Uani 1 1 d . A .
Se6 Se 0.06228(3) 0.07312(4) 0.04456(7) 0.0307(2) Uani 1 1 d . A .
Se7 Se 0.17144(3) -0.02210(4) 0.15460(6) 0.0304(2) Uani 1 1 d . A .
Se8 Se 0.25003(3) 0.02684(4) -0.06847(7) 0.0315(2) Uani 1 1 d . A .
P1A P 0.2275(7) 0.2930(9) 0.2631(14) 0.040(2) Uani 0.50 1 d PD A 1
P1B P 0.2254(7) 0.3023(9) 0.2420(14) 0.040(2) Uani 0.50 1 d PD A 2
P2 P 0.27458(10) 0.17524(13) -0.2184(2) 0.0423(6) Uani 1 1 d . . .
P3 P 0.04935(9) 0.24410(13) -0.0707(2) 0.0437(6) Uani 1 1 d . . .
P4 P 0.08074(9) 0.05570(14) 0.33449(19) 0.0394(6) Uani 1 1 d . . .
P5 P 0.31226(9) 0.01515(14) 0.1986(2) 0.0405(6) Uani 1 1 d . . .
N1 N 0.1035(3) -0.0942(4) -0.0413(6) 0.0412(19) Uani 1 1 d . . .
N2 N 0.1260(3) -0.0420(3) -0.0952(6) 0.0343(17) Uani 1 1 d . A .
N3 N 0.1234(3) -0.0513(4) -0.2010(6) 0.0413(19) Uani 1 1 d . . .
N4 N 0.1004(3) -0.1105(4) -0.2189(6) 0.0415(19) Uani 1 1 d . A .
N5 N -0.0177(3) -0.3856(4) -0.0600(7) 0.057(2) Uani 1 1 d . . .
H5NA H -0.0275 -0.4101 -0.1164 0.068 Uiso 1 1 calc R . .
H5NB H -0.0254 -0.3989 0.0067 0.068 Uiso 1 1 calc R . .
C1 C 0.0892(3) -0.1364(4) -0.1206(7) 0.0311(19) Uani 1 1 d . A .
C2 C 0.0627(3) -0.2021(4) -0.1031(7) 0.036(2) Uani 1 1 d . . .
C3 C 0.0507(3) -0.2258(4) 0.0002(8) 0.041(2) Uani 1 1 d . A .
H3 H 0.0601 -0.1997 0.0624 0.049 Uiso 1 1 calc R . .
C4 C 0.0251(3) -0.2868(5) 0.0138(7) 0.042(2) Uani 1 1 d . . .
H4 H 0.0177 -0.3023 0.0855 0.050 Uiso 1 1 calc R A .
C5 C 0.0098(4) -0.3265(5) -0.0759(8) 0.044(2) Uani 1 1 d . A .
C6 C 0.0231(4) -0.3028(5) -0.1777(8) 0.047(2) Uani 1 1 d . . .
H6 H 0.0142 -0.3290 -0.2401 0.056 Uiso 1 1 calc R A .
C7 C 0.0493(4) -0.2418(5) -0.1919(8) 0.048(3) Uani 1 1 d . A .
H7 H 0.0581 -0.2271 -0.2635 0.058 Uiso 1 1 calc R . .
C11A C 0.2973(7) 0.2927(11) 0.3000(18) 0.059(6) Uiso 0.50 1 d PD A 1
H11A H 0.3187 0.2866 0.2330 0.071 Uiso 0.50 1 calc PR A 1
H11B H 0.3066 0.3372 0.3319 0.071 Uiso 0.50 1 calc PR A 1
C12A C 0.3117(10) 0.2366(11) 0.3820(18) 0.082(8) Uiso 0.50 1 d PD A 1
H12A H 0.3496 0.2392 0.3991 0.098 Uiso 0.50 1 calc PR A 1
H12B H 0.3038 0.1922 0.3501 0.098 Uiso 0.50 1 calc PR A 1
H12C H 0.2911 0.2426 0.4491 0.098 Uiso 0.50 1 calc PR A 1
C13A C 0.2180(8) 0.3771(9) 0.2056(18) 0.061(6) Uiso 0.50 1 d PD A 1
H13A H 0.2361 0.4104 0.2531 0.073 Uiso 0.50 1 calc PR A 1
H13B H 0.2355 0.3787 0.1332 0.073 Uiso 0.50 1 calc PR A 1
C14A C 0.1600(8) 0.3992(16) 0.192(3) 0.113(11) Uiso 0.50 1 d PD A 1
H14A H 0.1588 0.4456 0.1630 0.136 Uiso 0.50 1 calc PR A 1
H14B H 0.1421 0.3977 0.2627 0.136 Uiso 0.50 1 calc PR A 1
H14C H 0.1422 0.3685 0.1407 0.136 Uiso 0.50 1 calc PR A 1
C15A C 0.1893(8) 0.2929(11) 0.3892(14) 0.069(7) Uiso 0.50 1 d PD A 1
H15A H 0.1517 0.3017 0.3711 0.082 Uiso 0.50 1 calc PR A 1
H15B H 0.1913 0.2472 0.4221 0.082 Uiso 0.50 1 calc PR A 1
C16A C 0.2074(10) 0.3452(12) 0.4745(19) 0.092(9) Uiso 0.50 1 d PD A 1
H16A H 0.1860 0.3404 0.5408 0.110 Uiso 0.50 1 calc PR A 1
H16B H 0.2030 0.3910 0.4450 0.110 Uiso 0.50 1 calc PR A 1
H16C H 0.2447 0.3376 0.4922 0.110 Uiso 0.50 1 calc PR A 1
C11B C 0.2787(10) 0.2860(15) 0.339(2) 0.092(10) Uiso 0.50 1 d PD A 2
H11C H 0.2764 0.2372 0.3568 0.111 Uiso 0.50 1 calc PR A 2
H11D H 0.3120 0.2919 0.2972 0.111 Uiso 0.50 1 calc PR A 2
C12B C 0.2868(13) 0.3231(16) 0.448(2) 0.126(12) Uiso 0.50 1 d PD A 2
H12D H 0.3224 0.3136 0.4756 0.151 Uiso 0.50 1 calc PR A 2
H12E H 0.2604 0.3073 0.5008 0.151 Uiso 0.50 1 calc PR A 2
H12F H 0.2827 0.3720 0.4367 0.151 Uiso 0.50 1 calc PR A 2
C13B C 0.2505(7) 0.3769(9) 0.1717(16) 0.056(6) Uiso 0.50 1 d PD A 2
H13C H 0.2218 0.3956 0.1257 0.067 Uiso 0.50 1 calc PR A 2
H13D H 0.2595 0.4116 0.2271 0.067 Uiso 0.50 1 calc PR A 2
C14B C 0.2994(7) 0.3653(11) 0.0992(16) 0.058(6) Uiso 0.50 1 d PD A 2
H14D H 0.3082 0.4074 0.0609 0.069 Uiso 0.50 1 calc PR A 2
H14E H 0.2917 0.3297 0.0457 0.069 Uiso 0.50 1 calc PR A 2
H14F H 0.3294 0.3514 0.1447 0.069 Uiso 0.50 1 calc PR A 2
C15B C 0.1768(8) 0.3372(11) 0.3363(16) 0.063(6) Uiso 0.50 1 d PD A 2
H15C H 0.1557 0.2998 0.3680 0.076 Uiso 0.50 1 calc PR A 2
H15D H 0.1954 0.3605 0.3968 0.076 Uiso 0.50 1 calc PR A 2
C16B C 0.1396(12) 0.3877(16) 0.279(3) 0.140(14) Uiso 0.50 1 d PD A 2
H16D H 0.1137 0.4049 0.3319 0.167 Uiso 0.50 1 calc PR A 2
H16E H 0.1210 0.3647 0.2195 0.167 Uiso 0.50 1 calc PR A 2
H16F H 0.1602 0.4255 0.2498 0.167 Uiso 0.50 1 calc PR A 2
C21 C 0.3412(4) 0.1409(5) -0.2124(9) 0.057(3) Uani 1 1 d . A .
H21A H 0.3581 0.1572 -0.1444 0.068 Uiso 1 1 calc R . .
H21B H 0.3386 0.0910 -0.2072 0.068 Uiso 1 1 calc R . .
C22 C 0.3775(5) 0.1580(7) -0.3072(11) 0.093(5) Uani 1 1 d . . .
H22A H 0.4120 0.1365 -0.2959 0.112 Uiso 1 1 calc R A .
H22B H 0.3821 0.2073 -0.3115 0.112 Uiso 1 1 calc R . .
H22C H 0.3619 0.1414 -0.3753 0.112 Uiso 1 1 calc R . .
C23 C 0.2488(5) 0.1454(6) -0.3504(8) 0.071(4) Uani 1 1 d . A .
H23A H 0.2130 0.1648 -0.3606 0.085 Uiso 1 1 calc R . .
H23B H 0.2716 0.1640 -0.4089 0.085 Uiso 1 1 calc R . .
C24 C 0.2453(5) 0.0703(7) -0.3657(9) 0.089(4) Uani 1 1 d . . .
H24A H 0.2316 0.0604 -0.4389 0.106 Uiso 1 1 calc R A .
H24B H 0.2214 0.0511 -0.3109 0.106 Uiso 1 1 calc R . .
H24C H 0.2805 0.0502 -0.3575 0.106 Uiso 1 1 calc R . .
C25 C 0.2845(5) 0.2653(5) -0.2486(10) 0.073(4) Uani 1 1 d . A .
H25A H 0.2999 0.2696 -0.3226 0.087 Uiso 1 1 calc R . .
H25B H 0.2496 0.2881 -0.2496 0.087 Uiso 1 1 calc R . .
C26 C 0.3199(5) 0.3017(6) -0.1683(13) 0.103(5) Uani 1 1 d . . .
H26A H 0.3235 0.3493 -0.1900 0.124 Uiso 1 1 calc R A .
H26B H 0.3549 0.2802 -0.1678 0.124 Uiso 1 1 calc R . .
H26C H 0.3044 0.2992 -0.0951 0.124 Uiso 1 1 calc R . .
C31 C 0.0491(4) 0.3304(5) -0.0189(9) 0.054(3) Uani 1 1 d . A .
H31A H 0.0407 0.3287 0.0600 0.065 Uiso 1 1 calc R . .
H31B H 0.0854 0.3487 -0.0259 0.065 Uiso 1 1 calc R . .
C32 C 0.0119(5) 0.3791(6) -0.0719(9) 0.073(4) Uani 1 1 d . . .
H32A H 0.0161 0.4240 -0.0386 0.087 Uiso 1 1 calc R A .
H32B H -0.0245 0.3634 -0.0619 0.087 Uiso 1 1 calc R . .
H32C H 0.0199 0.3820 -0.1501 0.087 Uiso 1 1 calc R . .
C33 C 0.0482(4) 0.2538(5) -0.2186(9) 0.069(4) Uani 1 1 d . A .
H33A H 0.0461 0.2081 -0.2516 0.083 Uiso 1 1 calc R . .
H33B H 0.0155 0.2783 -0.2387 0.083 Uiso 1 1 calc R . .
C34 C 0.0955(5) 0.2912(6) -0.2703(9) 0.072(4) Uani 1 1 d . . .
H34A H 0.0911 0.2927 -0.3497 0.086 Uiso 1 1 calc R A .
H34B H 0.1284 0.2672 -0.2524 0.086 Uiso 1 1 calc R . .
H34C H 0.0972 0.3375 -0.2415 0.086 Uiso 1 1 calc R . .
C35A C -0.0177(7) 0.2103(9) -0.0758(13) 0.041(5) Uiso 0.50 1 d PD A 1
H35A H -0.0402 0.2381 -0.1246 0.049 Uiso 0.50 1 calc PR A 1
H35B H -0.0175 0.1631 -0.1033 0.049 Uiso 0.50 1 calc PR A 1
C36A C -0.0389(8) 0.2127(10) 0.0420(12) 0.051(5) Uiso 0.50 1 d PD A 1
H36A H -0.0749 0.1942 0.0439 0.061 Uiso 0.50 1 calc PR A 1
H36B H -0.0394 0.2597 0.0676 0.061 Uiso 0.50 1 calc PR A 1
H36C H -0.0159 0.1856 0.0895 0.061 Uiso 0.50 1 calc PR A 1
C35B C -0.0162(7) 0.2101(11) -0.013(2) 0.055(6) Uiso 0.50 1 d PD A 2
H35C H -0.0224 0.1652 -0.0462 0.066 Uiso 0.50 1 calc PR A 2
H35D H -0.0107 0.2022 0.0665 0.066 Uiso 0.50 1 calc PR A 2
C36B C -0.0677(8) 0.2510(13) -0.025(2) 0.093(9) Uiso 0.50 1 d PD A 2
H36D H -0.0969 0.2262 0.0099 0.112 Uiso 0.50 1 calc PR A 2
H36E H -0.0755 0.2576 -0.1022 0.112 Uiso 0.50 1 calc PR A 2
H36F H -0.0636 0.2951 0.0109 0.112 Uiso 0.50 1 calc PR A 2
C41 C 0.1166(4) -0.0014(5) 0.4270(7) 0.048(3) Uani 1 1 d . A .
H41A H 0.1282 -0.0414 0.3847 0.057 Uiso 1 1 calc R . .
H41B H 0.1488 0.0223 0.4528 0.057 Uiso 1 1 calc R . .
C42 C 0.0860(4) -0.0259(7) 0.5260(8) 0.077(4) Uani 1 1 d . . .
H42A H 0.1089 -0.0550 0.5705 0.092 Uiso 1 1 calc R A .
H42B H 0.0550 -0.0517 0.5020 0.092 Uiso 1 1 calc R . .
H42C H 0.0745 0.0131 0.5693 0.092 Uiso 1 1 calc R . .
C43 C 0.0210(4) 0.0079(6) 0.2970(8) 0.062(3) Uani 1 1 d . A .
H43A H 0.0008 -0.0009 0.3646 0.074 Uiso 1 1 calc R . .
H43B H -0.0011 0.0375 0.2504 0.074 Uiso 1 1 calc R . .
C44 C 0.0281(5) -0.0595(6) 0.2375(10) 0.078(4) Uani 1 1 d . . .
H44A H -0.0067 -0.0794 0.2224 0.094 Uiso 1 1 calc R A .
H44B H 0.0487 -0.0906 0.2833 0.094 Uiso 1 1 calc R . .
H44C H 0.0469 -0.0519 0.1685 0.094 Uiso 1 1 calc R . .
C45 C 0.0551(4) 0.1209(6) 0.4234(8) 0.066(3) Uani 1 1 d . A .
H45A H 0.0357 0.1542 0.3781 0.079 Uiso 1 1 calc R . .
H45B H 0.0291 0.0998 0.4735 0.079 Uiso 1 1 calc R . .
C46 C 0.0952(5) 0.1582(7) 0.4905(10) 0.096(5) Uani 1 1 d . . .
H46A H 0.0772 0.1923 0.5354 0.115 Uiso 1 1 calc R A .
H46B H 0.1206 0.1806 0.4421 0.115 Uiso 1 1 calc R . .
H46C H 0.1139 0.1262 0.5379 0.115 Uiso 1 1 calc R . .
C51 C 0.3507(4) 0.0664(6) 0.2929(9) 0.060(3) Uani 1 1 d . A .
H51A H 0.3646 0.1062 0.2529 0.072 Uiso 1 1 calc R . .
H51B H 0.3268 0.0835 0.3506 0.072 Uiso 1 1 calc R . .
C52 C 0.3965(5) 0.0306(7) 0.3469(10) 0.092(4) Uani 1 1 d . . .
H52A H 0.4141 0.0617 0.3977 0.110 Uiso 1 1 calc R A .
H52B H 0.4218 0.0159 0.2910 0.110 Uiso 1 1 calc R . .
H52C H 0.3834 -0.0090 0.3869 0.110 Uiso 1 1 calc R . .
C53 C 0.3605(4) -0.0181(6) 0.1021(8) 0.066(3) Uani 1 1 d . A .
H53A H 0.3862 -0.0462 0.1429 0.079 Uiso 1 1 calc R . .
H53B H 0.3418 -0.0483 0.0504 0.079 Uiso 1 1 calc R . .
C54 C 0.3907(4) 0.0333(7) 0.0372(9) 0.082(4) Uani 1 1 d . . .
H54A H 0.4161 0.0101 -0.0105 0.099 Uiso 1 1 calc R A .
H54B H 0.4098 0.0636 0.0870 0.099 Uiso 1 1 calc R . .
H54C H 0.3661 0.0599 -0.0074 0.099 Uiso 1 1 calc R . .
C55 C 0.2966(4) -0.0616(5) 0.2761(9) 0.056(3) Uani 1 1 d . A .
H55A H 0.2738 -0.0910 0.2306 0.067 Uiso 1 1 calc R . .
H55B H 0.3299 -0.0866 0.2902 0.067 Uiso 1 1 calc R . .
C56 C 0.2693(4) -0.0493(5) 0.3831(9) 0.059(3) Uani 1 1 d . . .
H56A H 0.2627 -0.0928 0.4194 0.071 Uiso 1 1 calc R A .
H56B H 0.2356 -0.0262 0.3701 0.071 Uiso 1 1 calc R . .
H56C H 0.2918 -0.0210 0.4296 0.071 Uiso 1 1 calc R . .
F1 F 0.4408(3) 0.0159(4) 0.7835(5) 0.100(3) Uani 1 1 d . . .
F2 F 0.5006(4) 0.0542(4) 0.6619(6) 0.108(3) Uani 1 1 d . . .
F3 F 0.4868(4) -0.0583(4) 0.6900(7) 0.117(3) Uani 1 1 d . . .
F4 F 0.4251(4) 0.0046(5) 0.6073(7) 0.128(4) Uani 1 1 d . . .
B B 0.4613(7) 0.0041(8) 0.6834(12) 0.071(4) Uani 1 1 d . . .

loop_
_atom_site_aniso_label
_atom_site_aniso_U_11
_atom_site_aniso_U_22
_atom_site_aniso_U_33
_atom_site_aniso_U_23
_atom_site_aniso_U_13
_atom_site_aniso_U_12
Re1 0.02423(18) 0.03095(19) 0.02812(18) -0.00503(15) -0.00234(14) -0.00165(14)
Re2 0.02445(18) 0.02682(17) 0.02545(18) 0.00198(14) 0.00332(14) 0.00082(14)
Re3 0.02179(17) 0.02895(18) 0.02531(18) -0.00208(15) -0.00111(14) 0.00105(14)
Re4 0.01996(17) 0.03544(19) 0.02180(17) -0.00217(15) 0.00031(14) -0.00080(14)
Re5 0.02046(17) 0.03259(19) 0.02414(18) 0.00191(15) 0.00130(14) 0.00077(14)
Re6 0.02737(18) 0.02625(17) 0.02158(16) -0.00079(14) 0.00008(14) -0.00148(14)
Se1 0.0300(5) 0.0276(4) 0.0374(5) -0.0009(4) -0.0002(4) 0.0001(4)
Se2 0.0303(5) 0.0404(5) 0.0324(5) -0.0078(4) 0.0019(4) 0.0060(4)
Se3 0.0280(5) 0.0457(5) 0.0258(5) -0.0032(4) -0.0032(4) -0.0014(4)
Se4 0.0229(5) 0.0402(5) 0.0396(5) 0.0049(4) -0.0010(4) -0.0050(4)
Se5 0.0366(5) 0.0316(5) 0.0230(5) 0.0002(4) -0.0022(4) 0.0003(4)
Se6 0.0224(4) 0.0394(5) 0.0302(5) 0.0011(4) -0.0030(4) -0.0051(4)
Se7 0.0319(5) 0.0326(5) 0.0266(5) 0.0032(4) 0.0012(4) -0.0030(4)
Se8 0.0348(5) 0.0316(4) 0.0282(5) 0.0029(4) 0.0075(4) 0.0069(4)
P1A 0.054(2) 0.036(4) 0.030(5) -0.001(3) -0.018(3) -0.004(2)
P1B 0.054(2) 0.036(4) 0.030(5) -0.001(3) -0.018(3) -0.004(2)
P2 0.0424(15) 0.0413(15) 0.0432(15) 0.0155(12) 0.0158(12) 0.0101(11)
P3 0.0285(13) 0.0424(15) 0.0601(17) 0.0023(13) -0.0089(12) 0.0047(11)
P4 0.0244(13) 0.0664(18) 0.0275(13) 0.0059(12) 0.0042(10) 0.0033(11)
P5 0.0258(13) 0.0585(16) 0.0374(14) 0.0135(12) 0.0022(10) 0.0077(11)
N1 0.050(5) 0.036(4) 0.037(4) -0.003(3) -0.001(4) -0.005(4)
N2 0.044(5) 0.028(4) 0.031(4) -0.001(3) 0.000(3) -0.003(3)
N3 0.051(5) 0.044(5) 0.028(4) -0.006(4) -0.004(4) -0.004(4)
N4 0.051(5) 0.038(5) 0.036(5) -0.002(4) -0.004(4) -0.006(4)
N5 0.058(6) 0.046(5) 0.065(6) -0.010(4) 0.006(5) -0.015(4)
C1 0.025(5) 0.033(5) 0.035(5) -0.004(4) -0.003(4) 0.004(4)
C2 0.032(5) 0.034(5) 0.041(5) 0.001(4) 0.005(4) 0.003(4)
C3 0.038(5) 0.032(5) 0.052(6) -0.004(5) -0.009(5) -0.011(4)
C4 0.038(5) 0.046(6) 0.041(5) 0.005(4) -0.002(4) -0.002(4)
C5 0.037(6) 0.040(5) 0.055(6) -0.003(5) 0.004(5) 0.002(4)
C6 0.052(6) 0.039(6) 0.049(6) 0.000(5) -0.012(5) -0.007(5)
C7 0.074(7) 0.039(6) 0.032(5) 0.004(4) -0.004(5) -0.008(5)
C21 0.057(7) 0.049(6) 0.065(7) 0.015(5) 0.026(6) -0.006(5)
C22 0.074(9) 0.093(10) 0.112(12) 0.033(9) 0.059(8) 0.031(7)
C23 0.082(9) 0.095(10) 0.035(6) 0.024(6) 0.025(6) 0.022(7)
C24 0.112(12) 0.116(12) 0.038(7) -0.029(7) 0.001(7) 0.023(9)
C25 0.078(9) 0.042(7) 0.098(10) 0.038(7) 0.047(8) 0.019(6)
C26 0.084(11) 0.052(8) 0.173(16) 0.014(9) 0.032(11) -0.018(7)
C31 0.046(6) 0.055(7) 0.063(7) 0.006(5) 0.000(5) 0.011(5)
C32 0.097(10) 0.070(8) 0.051(7) 0.000(6) 0.006(7) 0.036(7)
C33 0.075(8) 0.044(6) 0.088(9) -0.003(6) -0.052(7) 0.023(6)
C34 0.099(10) 0.056(8) 0.060(8) 0.003(6) -0.027(7) 0.000(7)
C41 0.041(6) 0.073(7) 0.029(5) 0.007(5) 0.008(4) 0.002(5)
C42 0.052(7) 0.135(12) 0.045(7) 0.042(7) 0.013(5) 0.002(7)
C43 0.027(6) 0.115(10) 0.044(6) 0.036(6) 0.003(5) -0.029(6)
C44 0.074(9) 0.088(10) 0.072(9) 0.028(7) -0.010(7) -0.034(7)
C45 0.052(7) 0.107(10) 0.038(6) -0.004(6) 0.024(5) 0.019(7)
C46 0.101(11) 0.122(13) 0.064(9) -0.046(9) 0.012(8) 0.037(9)
C51 0.042(6) 0.078(8) 0.060(7) 0.006(6) -0.024(5) 0.005(6)
C52 0.062(9) 0.139(13) 0.073(9) 0.021(9) -0.024(7) -0.005(8)
C53 0.044(6) 0.104(10) 0.048(7) 0.024(6) 0.009(5) 0.038(6)
C54 0.040(7) 0.140(13) 0.066(8) 0.039(8) 0.028(6) 0.030(7)
C55 0.046(6) 0.055(7) 0.066(8) 0.012(6) 0.003(5) 0.008(5)
C56 0.072(8) 0.047(6) 0.058(7) 0.017(5) 0.009(6) 0.006(6)
F1 0.113(7) 0.126(7) 0.059(5) -0.015(4) 0.024(4) -0.021(5)
F2 0.140(8) 0.098(6) 0.086(6) 0.024(5) 0.032(5) 0.008(5)
F3 0.165(9) 0.093(6) 0.095(6) 0.025(5) -0.005(6) 0.043(6)
F4 0.170(9) 0.135(8) 0.080(6) -0.010(5) -0.058(6) 0.045(7)
B 0.103(13) 0.062(9) 0.049(8) 0.004(7) -0.007(9) 0.017(9)

loop_
_atom_type_symbol
_atom_type_description
_atom_type_scat_dispersion_real
_atom_type_scat_dispersion_imag
_atom_type_scat_source
C C 0.0033 0.0016 'International Tables Vol C Tables 4.2.6.8 and 6.1.1.4'
H H 0.0000 0.0000 'International Tables Vol C Tables 4.2.6.8 and 6.1.1.4'
B B 0.0013 0.0007 'International Tables Vol C Tables 4.2.6.8 and 6.1.1.4'
N N 0.0061 0.0033 'International Tables Vol C Tables 4.2.6.8 and 6.1.1.4'
F F 0.0171 0.0103 'International Tables Vol C Tables 4.2.6.8 and 6.1.1.4'
P P 0.1023 0.0942 'International Tables Vol C Tables 4.2.6.8 and 6.1.1.4'
Se Se -0.0929 2.2259 'International Tables Vol C Tables 4.2.6.8 and 6.1.1.4'
Re Re -1.0185 7.2310 'International Tables Vol C Tables 4.2.6.8 and 6.1.1.4'

loop_
_geom_angle_atom_site_label_1
_geom_angle_atom_site_label_2
_geom_angle_atom_site_label_3
_geom_angle
P1B Re1 Se1 91.4(3)
P1A Re1 Se1 98.8(3)
P1B Re1 Se4 93.5(4)
P1A Re1 Se4 93.4(4)
Se1 Re1 Se4 88.57(3)
P1B Re1 Se3 93.2(3)
P1A Re1 Se3 85.8(3)
Se1 Re1 Se3 175.38(3)
Se4 Re1 Se3 90.75(3)
P1B Re1 Se2 91.1(4)
P1A Re1 Se2 91.3(4)
Se1 Re1 Se2 90.69(3)
Se4 Re1 Se2 175.36(3)
Se3 Re1 Se2 89.62(3)
P1B Re1 Re3 133.4(4)
P1A Re1 Re3 138.5(4)
Se1 Re1 Re3 58.36(2)
Se4 Re1 Re3 117.75(2)
Se3 Re1 Re3 118.19(2)
Se2 Re1 Re3 58.19(2)
P1B Re1 Re5 136.4(4)
P1A Re1 Re5 130.8(4)
Se1 Re1 Re5 117.68(2)
Se4 Re1 Re5 58.42(2)
Se3 Re1 Re5 58.29(2)
Se2 Re1 Re5 118.15(3)
Re3 Re1 Re5 90.206(14)
P1B Re1 Re4 134.7(3)
P1A Re1 Re4 129.5(3)
Se1 Re1 Re4 118.55(2)
Se4 Re1 Re4 118.43(3)
Se3 Re1 Re4 57.97(2)
Se2 Re1 Re4 58.12(2)
Re3 Re1 Re4 60.230(12)
Re5 Re1 Re4 60.044(13)
P1B Re1 Re2 135.9(3)
P1A Re1 Re2 140.8(3)
Se1 Re1 Re2 58.03(2)
Se4 Re1 Re2 58.16(2)
Se3 Re1 Re2 117.90(3)
Se2 Re1 Re2 117.73(2)
Re3 Re1 Re2 59.589(12)
Re5 Re1 Re2 59.651(12)
Re4 Re1 Re2 89.368(14)
P2 Re2 Se1 95.03(6)
P2 Re2 Se8 89.24(6)
Se1 Re2 Se8 175.69(3)
P2 Re2 Se4 93.61(7)
Se1 Re2 Se4 88.53(3)
Se8 Re2 Se4 90.59(3)
P2 Re2 Se5 90.93(7)
Se1 Re2 Se5 90.56(3)
Se8 Re2 Se5 89.98(3)
Se4 Re2 Se5 175.43(3)
P2 Re2 Re6 132.03(7)
Se1 Re2 Re6 118.54(2)
Se8 Re2 Re6 58.39(2)
Se4 Re2 Re6 118.62(2)
Se5 Re2 Re6 58.10(2)
P2 Re2 Re3 135.85(6)
Se1 Re2 Re3 58.40(2)
Se8 Re2 Re3 118.55(2)
Se4 Re2 Re3 117.70(2)
Se5 Re2 Re3 58.21(2)
Re6 Re2 Re3 60.178(13)
P2 Re2 Re5 133.75(6)
Se1 Re2 Re5 117.78(2)
Se8 Re2 Re5 58.35(2)
Se4 Re2 Re5 58.40(2)
Se5 Re2 Re5 118.35(2)
Re6 Re2 Re5 60.259(12)
Re3 Re2 Re5 90.271(14)
P2 Re2 Re1 138.41(7)
Se1 Re2 Re1 58.07(2)
Se8 Re2 Re1 118.03(2)
Se4 Re2 Re1 58.05(2)
Se5 Re2 Re1 117.82(2)
Re6 Re2 Re1 89.540(14)
Re3 Re2 Re1 59.647(12)
Re5 Re2 Re1 59.705(13)
P3 Re3 Se6 94.86(6)
P3 Re3 Se2 90.60(7)
Se6 Re3 Se2 88.91(3)
P3 Re3 Se5 93.23(7)
Se6 Re3 Se5 88.73(3)
Se2 Re3 Se5 175.65(3)
P3 Re3 Se1 89.08(6)
Se6 Re3 Se1 176.06(3)
Se2 Re3 Se1 91.13(3)
Se5 Re3 Se1 90.98(3)
P3 Re3 Re2 133.62(7)
Se6 Re3 Re2 118.22(2)
Se2 Re3 Re2 119.47(2)
Se5 Re3 Re2 58.78(2)
Se1 Re3 Re2 58.49(2)
P3 Re3 Re1 131.71(6)
Se6 Re3 Re1 118.41(2)
Se2 Re3 Re1 58.75(2)
Se5 Re3 Re1 119.51(2)
Se1 Re3 Re1 58.50(2)
Re2 Re3 Re1 60.764(13)
P3 Re3 Re6 138.26(6)
Se6 Re3 Re6 58.33(2)
Se2 Re3 Re6 117.48(2)
Se5 Re3 Re6 58.18(2)
Se1 Re3 Re6 118.35(2)
Re2 Re3 Re6 59.894(12)
Re1 Re3 Re6 90.019(14)
P3 Re3 Re4 136.31(7)
Se6 Re3 Re4 58.33(2)
Se2 Re3 Re4 58.24(2)
Se5 Re3 Re4 117.42(2)
Se1 Re3 Re4 118.54(2)
Re2 Re3 Re4 89.953(14)
Re1 Re3 Re4 60.081(12)
Re6 Re3 Re4 59.241(12)
P4 Re4 Se3 91.76(6)
P4 Re4 Se2 94.29(7)
Se3 Re4 Se2 90.29(3)
P4 Re4 Se6 92.11(6)
Se3 Re4 Se6 176.06(3)
Se2 Re4 Se6 88.68(3)
P4 Re4 Se7 89.80(7)
Se3 Re4 Se7 89.59(3)
Se2 Re4 Se7 175.91(3)
Se6 Re4 Se7 91.16(3)
P4 Re4 Re6 132.98(7)
Se3 Re4 Re6 118.83(2)
Se2 Re4 Re6 118.34(2)
Se6 Re4 Re6 58.59(2)
Se7 Re4 Re6 58.34(2)
P4 Re4 Re5 133.35(6)
Se3 Re4 Re5 58.43(2)
Se2 Re4 Re5 118.43(3)
Se6 Re4 Re5 118.94(2)
Se7 Re4 Re5 58.23(2)
Re6 Re4 Re5 60.408(12)
P4 Re4 Re1 136.63(6)
Se3 Re4 Re1 58.60(2)
Se2 Re4 Re1 58.58(2)
Se6 Re4 Re1 117.75(2)
Se7 Re4 Re1 118.09(2)
Re6 Re4 Re1 90.349(14)
Re5 Re4 Re1 59.870(13)
P4 Re4 Re3 136.82(6)
Se3 Re4 Re3 118.28(3)
Se2 Re4 Re3 58.14(2)
Se6 Re4 Re3 58.07(2)
Se7 Re4 Re3 118.50(2)
Re6 Re4 Re3 60.201(13)
Re5 Re4 Re3 89.792(14)
Re1 Re4 Re3 59.689(12)
P5 Re5 Se7 94.61(6)
P5 Re5 Se8 93.33(6)
Se7 Re5 Se8 88.52(3)
P5 Re5 Se3 90.89(6)
Se7 Re5 Se3 89.51(3)
Se8 Re5 Se3 175.47(3)
P5 Re5 Se4 89.57(6)
Se7 Re5 Se4 175.79(3)
Se8 Re5 Se4 90.75(3)
Se3 Re5 Se4 90.92(3)
P5 Re5 Re2 133.96(6)
Se7 Re5 Re2 117.76(2)
Se8 Re5 Re2 58.49(2)
Se3 Re5 Re2 119.17(3)
Se4 Re5 Re2 58.51(2)
P5 Re5 Re1 132.15(7)
Se7 Re5 Re1 118.52(2)
Se8 Re5 Re1 119.11(2)
Se3 Re5 Re1 58.57(2)
Se4 Re5 Re1 58.42(2)
Re2 Re5 Re1 60.644(12)
P5 Re5 Re4 136.00(6)
Se7 Re5 Re4 58.45(2)
Se8 Re5 Re4 117.49(2)
Se3 Re5 Re4 58.07(2)
Se4 Re5 Re4 118.47(3)
Re2 Re5 Re4 89.961(14)
Re1 Re5 Re4 60.087(12)
P5 Re5 Re6 138.04(7)
Se7 Re5 Re6 58.00(2)
Se8 Re5 Re6 58.26(2)
Se3 Re5 Re6 117.31(2)
Se4 Re5 Re6 118.24(2)
Re2 Re5 Re6 59.764(12)
Re1 Re5 Re6 89.796(14)
Re4 Re5 Re6 59.235(12)
N2 Re6 Se7 89.93(19)
N2 Re6 Se5 93.12(19)
Se7 Re6 Se5 176.93(3)
N2 Re6 Se6 88.92(19)
Se7 Re6 Se6 91.68(3)
Se5 Re6 Se6 88.78(3)
N2 Re6 Se8 94.67(19)
Se7 Re6 Se8 88.80(3)
Se5 Re6 Se8 90.55(3)
Se6 Re6 Se8 176.38(3)
N2 Re6 Re4 131.27(19)
Se7 Re6 Re4 58.98(2)
Se5 Re6 Re4 118.90(2)
Se6 Re6 Re4 58.77(2)
Se8 Re6 Re4 118.67(3)
N2 Re6 Re2 137.97(19)
Se7 Re6 Re2 118.38(2)
Se5 Re6 Re2 58.84(2)
Se6 Re6 Re2 118.18(2)
Se8 Re6 Re2 58.59(2)
Re4 Re6 Re2 90.741(14)
N2 Re6 Re3 134.00(19)
Se7 Re6 Re3 119.49(2)
Se5 Re6 Re3 58.35(2)
Se6 Re6 Re3 58.25(2)
Se8 Re6 Re3 118.50(2)
Re4 Re6 Re3 60.558(12)
Re2 Re6 Re3 59.929(13)
N2 Re6 Re5 135.88(19)
Se7 Re6 Re5 58.40(2)
Se5 Re6 Re5 118.80(2)
Se6 Re6 Re5 119.08(2)
Se8 Re6 Re5 58.32(2)
Re4 Re6 Re5 60.356(12)
Re2 Re6 Re5 59.978(12)
Re3 Re6 Re5 89.965(14)
Re3 Se1 Re2 63.11(2)
Re3 Se1 Re1 63.14(2)
Re2 Se1 Re1 63.90(2)
Re3 Se2 Re4 63.62(2)
Re3 Se2 Re1 63.06(2)
Re4 Se2 Re1 63.30(2)
Re4 Se3 Re5 63.50(2)
Re4 Se3 Re1 63.42(2)
Re5 Se3 Re1 63.14(2)
Re5 Se4 Re1 63.16(2)
Re5 Se4 Re2 63.08(2)
Re1 Se4 Re2 63.79(2)
Re6 Se5 Re3 63.47(2)
Re6 Se5 Re2 63.05(2)
Re3 Se5 Re2 63.01(2)
Re3 Se6 Re6 63.43(2)
Re3 Se6 Re4 63.61(2)
Re6 Se6 Re4 62.64(2)
Re6 Se7 Re5 63.60(2)
Re6 Se7 Re4 62.68(2)
Re5 Se7 Re4 63.33(2)
Re6 Se8 Re5 63.43(2)
Re6 Se8 Re2 63.02(2)
Re5 Se8 Re2 63.15(2)
C13A P1A C11A 103.1(12)
C13A P1A C15A 105.1(14)
C11A P1A C15A 107.6(15)
C13A P1A Re1 113.8(11)
C11A P1A Re1 115.2(11)
C15A P1A Re1 111.1(10)
C13B P1B C15B 103.3(12)
C13B P1B C11B 101.1(16)
C15B P1B C11B 98.8(14)
C13B P1B Re1 121.2(11)
C15B P1B Re1 116.8(11)
C11B P1B Re1 112.4(12)
C21 P2 C25 104.1(5)
C21 P2 C23 104.1(5)
C25 P2 C23 100.4(6)
C21 P2 Re2 114.2(3)
C25 P2 Re2 116.5(4)
C23 P2 Re2 115.6(4)
C31 P3 C33 104.4(5)
C31 P3 C35A 110.7(6)
C33 P3 C35A 89.4(6)
C31 P3 C35B 101.3(8)
C33 P3 C35B 113.0(8)
C31 P3 Re3 114.1(3)
C33 P3 Re3 116.0(4)
C35A P3 Re3 119.0(6)
C35B P3 Re3 107.2(6)
C45 P4 C41 104.0(5)
C45 P4 C43 102.8(5)
C41 P4 C43 104.2(5)
C45 P4 Re4 115.7(4)
C41 P4 Re4 113.3(3)
C43 P4 Re4 115.5(3)
C51 P5 C53 104.8(6)
C51 P5 C55 104.2(5)
C53 P5 C55 100.6(5)
C51 P5 Re5 114.2(4)
C53 P5 Re5 116.5(3)
C55 P5 Re5 114.8(3)
C1 N1 N2 103.6(7)
N3 N2 N1 110.8(7)
N3 N2 Re6 126.2(6)
N1 N2 Re6 122.8(5)
N2 N3 N4 108.1(7)
N3 N4 C1 106.3(7)
N1 C1 N4 111.1(7)
N1 C1 C2 124.6(8)
N4 C1 C2 124.2(8)
C3 C2 C7 118.2(8)
C3 C2 C1 122.0(8)
C7 C2 C1 119.7(8)
C4 C3 C2 120.7(9)
C3 C4 C5 121.5(9)
N5 C5 C6 122.9(9)
N5 C5 C4 120.2(9)
C6 C5 C4 116.9(9)
C5 C6 C7 121.8(9)
C6 C7 C2 120.8(9)
C12A C11A P1A 113.3(15)
C14A C13A P1A 115.2(18)
C16A C15A P1A 114.7(18)
C12B C11B P1B 125(2)
C14B C13B P1B 115.7(13)
C16B C15B P1B 111.7(18)
C22 C21 P2 116.5(8)
C24 C23 P2 116.6(8)
C26 C25 P2 114.2(9)
C32 C31 P3 117.0(8)
C34 C33 P3 116.5(7)
C36A C35A P3 106.2(13)
C36B C35B P3 120.7(17)
C42 C41 P4 116.0(7)
C44 C43 P4 118.0(8)
C46 C45 P4 116.0(7)
C52 C51 P5 115.4(9)
C54 C53 P5 116.3(9)
C56 C55 P5 114.8(7)
F4 B F1 112.2(14)
F4 B F3 111.8(12)
F1 B F3 106.1(11)
F4 B F2 110.6(12)
F1 B F2 108.3(12)
F3 B F2 107.5(13)

loop_
_geom_bond_atom_site_label_1
_geom_bond_atom_site_label_2
_geom_bond_distance
Re1 P1B 2.47(2)
Re1 P1A 2.49(2)
Re1 Se1 2.5191(9)
Re1 Se4 2.5210(9)
Re1 Se3 2.5257(9)
Re1 Se2 2.5278(9)
Re1 Re3 2.6358(5)
Re1 Re5 2.6405(5)
Re1 Re4 2.6463(5)
Re1 Re2 2.6654(5)
Re2 P2 2.478(2)
Re2 Se1 2.5181(9)
Re2 Se8 2.5218(9)
Re2 Se4 2.5239(9)
Re2 Se5 2.5280(9)
Re2 Re6 2.6333(5)
Re2 Re3 2.6343(5)
Re2 Re5 2.6390(5)
Re3 P3 2.475(2)
Re3 Se6 2.5108(9)
Re3 Se2 2.5125(9)
Re3 Se5 2.5125(9)
Re3 Se1 2.5155(9)
Re3 Re6 2.6408(5)
Re3 Re4 2.6502(5)
Re4 P4 2.480(2)
Re4 Se3 2.5086(9)
Re4 Se2 2.5153(9)
Re4 Se6 2.5179(9)
Re4 Se7 2.5225(9)
Re4 Re6 2.6151(5)
Re4 Re5 2.6451(5)
Re5 P5 2.482(2)
Re5 Se7 2.5166(9)
Re5 Se8 2.5180(9)
Re5 Se3 2.5181(9)
Re5 Se4 2.5209(9)
Re5 Re6 2.6465(5)
Re6 N2 2.137(7)
Re6 Se7 2.5055(9)
Re6 Se5 2.5081(9)
Re6 Se6 2.5129(9)
Re6 Se8 2.5164(9)
P1A C13A 1.819(3)
P1A C11A 1.821(3)
P1A C15A 1.821(3)
P1B C13B 1.819(3)
P1B C15B 1.821(3)
P1B C11B 1.821(3)
P2 C21 1.816(10)
P2 C25 1.833(10)
P2 C23 1.840(12)
P3 C31 1.817(10)
P3 C33 1.823(12)
P3 C35A 1.823(18)
P3 C35B 1.92(2)
P4 C45 1.806(10)
P4 C41 1.837(9)
P4 C43 1.837(10)
P5 C51 1.818(10)
P5 C53 1.820(10)
P5 C55 1.831(10)
N1 C1 1.329(10)
N1 N2 1.350(10)
N2 N3 1.311(9)
N3 N4 1.322(10)
N4 C1 1.339(11)
N5 C5 1.371(11)
C1 C2 1.475(12)
C2 C3 1.383(12)
C2 C7 1.384(13)
C3 C4 1.376(12)
C4 C5 1.405(12)
C5 C6 1.374(13)
C6 C7 1.384(13)
C11A C12A 1.539(3)
C13A C14A 1.540(3)
C15A C16A 1.540(3)
C11B C12B 1.539(3)
C13B C14B 1.538(3)
C15B C16B 1.539(3)
C21 C22 1.518(13)
C23 C24 1.498(16)
C25 C26 1.513(17)
C31 C32 1.494(13)
C33 C34 1.541(15)
C35A C36A 1.539(3)
C35B C36B 1.539(3)
C41 C42 1.517(12)
C43 C44 1.528(16)
C45 C46 1.499(15)
C51 C52 1.508(14)
C53 C54 1.498(14)
C55 C56 1.501(14)
F1 B 1.351(15)
F2 B 1.427(18)
F3 B 1.392(16)
F4 B 1.306(16)

loop_
_geom_torsion_atom_site_label_1
_geom_torsion_atom_site_label_2
_geom_torsion_atom_site_label_3
_geom_torsion_atom_site_label_4
_geom_torsion
P1B Re1 Re2 P2 3.8(6)
P1A Re1 Re2 P2 -4.5(6)
Se1 Re1 Re2 P2 56.88(9)
Se4 Re1 Re2 P2 -53.79(10)
Se3 Re1 Re2 P2 -125.64(9)
Se2 Re1 Re2 P2 128.70(9)
Re3 Re1 Re2 P2 126.35(9)
Re5 Re1 Re2 P2 -123.25(9)
Re4 Re1 Re2 P2 -178.35(9)
P1B Re1 Re2 Se1 -53.1(5)
P1A Re1 Re2 Se1 -61.4(6)
Se4 Re1 Re2 Se1 -110.67(3)
Se3 Re1 Re2 Se1 177.48(4)
Se2 Re1 Re2 Se1 71.82(4)
Re3 Re1 Re2 Se1 69.47(3)
Re5 Re1 Re2 Se1 179.87(3)
Re4 Re1 Re2 Se1 124.77(3)
P1B Re1 Re2 Se8 129.0(5)
P1A Re1 Re2 Se8 120.7(6)
Se1 Re1 Re2 Se8 -177.88(4)
Se4 Re1 Re2 Se8 71.45(4)
Se3 Re1 Re2 Se8 -0.40(4)
Se2 Re1 Re2 Se8 -106.06(4)
Re3 Re1 Re2 Se8 -108.40(3)
Re5 Re1 Re2 Se8 1.99(3)
Re4 Re1 Re2 Se8 -53.10(3)
P1B Re1 Re2 Se4 57.6(5)
P1A Re1 Re2 Se4 49.3(6)
Se1 Re1 Re2 Se4 110.67(3)
Se3 Re1 Re2 Se4 -71.85(4)
Se2 Re1 Re2 Se4 -177.51(4)
Re3 Re1 Re2 Se4 -179.86(3)
Re5 Re1 Re2 Se4 -69.46(3)
Re4 Re1 Re2 Se4 -124.56(3)
P1B Re1 Re2 Se5 -124.7(5)
P1A Re1 Re2 Se5 -133.0(6)
Se1 Re1 Re2 Se5 -71.60(3)
Se4 Re1 Re2 Se5 177.73(4)
Se3 Re1 Re2 Se5 105.88(4)
Se2 Re1 Re2 Se5 0.22(4)
Re3 Re1 Re2 Se5 -2.12(3)
Re5 Re1 Re2 Se5 108.27(3)
Re4 Re1 Re2 Se5 53.17(3)
P1B Re1 Re2 Re6 -177.7(5)
P1A Re1 Re2 Re6 174.0(6)
Se1 Re1 Re2 Re6 -124.61(3)
Se4 Re1 Re2 Re6 124.72(3)
Se3 Re1 Re2 Re6 52.87(3)
Se2 Re1 Re2 Re6 -52.79(3)
Re3 Re1 Re2 Re6 -55.136(13)
Re5 Re1 Re2 Re6 55.258(13)
Re4 Re1 Re2 Re6 0.163(14)
P1B Re1 Re2 Re3 -122.6(5)
P1A Re1 Re2 Re3 -130.9(6)
Se1 Re1 Re2 Re3 -69.47(3)
Se4 Re1 Re2 Re3 179.86(3)
Se3 Re1 Re2 Re3 108.00(3)
Se2 Re1 Re2 Re3 2.35(3)
Re5 Re1 Re2 Re3 110.394(15)
Re4 Re1 Re2 Re3 55.299(13)
P1B Re1 Re2 Re5 127.0(5)
P1A Re1 Re2 Re5 118.8(6)
Se1 Re1 Re2 Re5 -179.87(3)
Se4 Re1 Re2 Re5 69.46(3)
Se3 Re1 Re2 Re5 -2.39(3)
Se2 Re1 Re2 Re5 -108.05(3)
Re3 Re1 Re2 Re5 -110.394(15)
Re4 Re1 Re2 Re5 -55.095(13)
P2 Re2 Re3 P3 -8.54(13)
Se1 Re2 Re3 P3 52.39(9)
Se8 Re2 Re3 P3 -131.13(9)
Se4 Re2 Re3 P3 121.47(9)
Se5 Re2 Re3 P3 -60.88(9)
Re6 Re2 Re3 P3 -129.71(9)
Re5 Re2 Re3 P3 175.36(9)
Re1 Re2 Re3 P3 121.33(9)
P2 Re2 Re3 Se6 121.57(10)
Se1 Re2 Re3 Se6 -177.51(4)
Se8 Re2 Re3 Se6 -1.03(4)
Se4 Re2 Re3 Se6 -108.43(4)
Se5 Re2 Re3 Se6 69.23(3)
Re6 Re2 Re3 Se6 0.40(3)
Re5 Re2 Re3 Se6 -54.53(3)
Re1 Re2 Re3 Se6 -108.56(3)
P2 Re2 Re3 Se2 -132.27(10)
Se1 Re2 Re3 Se2 -71.35(4)
Se8 Re2 Re3 Se2 105.13(4)
Se4 Re2 Re3 Se2 -2.26(4)
Se5 Re2 Re3 Se2 175.39(4)
Re6 Re2 Re3 Se2 106.56(3)
Re5 Re2 Re3 Se2 51.63(3)
Re1 Re2 Re3 Se2 -2.40(3)
P2 Re2 Re3 Se5 52.34(10)
Se1 Re2 Re3 Se5 113.27(3)
Se8 Re2 Re3 Se5 -70.25(4)
Se4 Re2 Re3 Se5 -177.65(4)
Re6 Re2 Re3 Se5 -68.83(3)
Re5 Re2 Re3 Se5 -123.76(3)
Re1 Re2 Re3 Se5 -177.79(3)
P2 Re2 Re3 Se1 -60.93(10)
Se8 Re2 Re3 Se1 176.48(4)
Se4 Re2 Re3 Se1 69.08(4)
Se5 Re2 Re3 Se1 -113.27(3)
Re6 Re2 Re3 Se1 177.91(3)
Re5 Re2 Re3 Se1 122.97(3)
Re1 Re2 Re3 Se1 68.94(3)
P2 Re2 Re3 Re1 -129.87(10)
Se1 Re2 Re3 Re1 -68.94(3)
Se8 Re2 Re3 Re1 107.54(3)
Se4 Re2 Re3 Re1 0.14(3)
Se5 Re2 Re3 Re1 177.79(3)
Re6 Re2 Re3 Re1 108.963(15)
Re5 Re2 Re3 Re1 54.030(14)
P2 Re2 Re3 Re6 121.17(10)
Se1 Re2 Re3 Re6 -177.91(3)
Se8 Re2 Re3 Re6 -1.43(3)
Se4 Re2 Re3 Re6 -108.83(3)
Se5 Re2 Re3 Re6 68.83(3)
Re5 Re2 Re3 Re6 -54.933(13)
Re1 Re2 Re3 Re6 -108.963(15)
P2 Re2 Re3 Re4 174.96(9)
Se1 Re2 Re3 Re4 -124.11(3)
Se8 Re2 Re3 Re4 52.36(3)
Se4 Re2 Re3 Re4 -55.03(3)
Se5 Re2 Re3 Re4 122.62(3)
Re6 Re2 Re3 Re4 53.793(13)
Re5 Re2 Re3 Re4 -1.140(15)
Re1 Re2 Re3 Re4 -55.170(13)
P1B Re1 Re3 P3 2.1(4)
P1A Re1 Re3 P3 9.8(5)
Se1 Re1 Re3 P3 -55.13(9)
Se4 Re1 Re3 P3 -124.21(9)
Se3 Re1 Re3 P3 128.41(9)
Se2 Re1 Re3 P3 58.38(9)
Re5 Re1 Re3 P3 -178.06(9)
Re4 Re1 Re3 P3 127.21(9)
Re2 Re1 Re3 P3 -124.07(9)
P1B Re1 Re3 Se6 -125.6(4)
P1A Re1 Re3 Se6 -117.9(5)
Se1 Re1 Re3 Se6 177.19(4)
Se4 Re1 Re3 Se6 108.12(4)
Se3 Re1 Re3 Se6 0.74(4)
Se2 Re1 Re3 Se6 -69.30(4)
Re5 Re1 Re3 Se6 54.27(3)
Re4 Re1 Re3 Se6 -0.47(3)
Re2 Re1 Re3 Se6 108.26(3)
P1B Re1 Re3 Se2 -56.3(4)
P1A Re1 Re3 Se2 -48.6(5)
Se1 Re1 Re3 Se2 -113.51(3)
Se4 Re1 Re3 Se2 177.42(4)
Se3 Re1 Re3 Se2 70.04(4)
Re5 Re1 Re3 Se2 123.57(3)
Re4 Re1 Re3 Se2 68.83(3)
Re2 Re1 Re3 Se2 177.55(3)
P1B Re1 Re3 Se5 128.4(4)
P1A Re1 Re3 Se5 136.1(5)
Se1 Re1 Re3 Se5 71.11(3)
Se4 Re1 Re3 Se5 2.04(4)
Se3 Re1 Re3 Se5 -105.34(4)
Se2 Re1 Re3 Se5 -175.38(4)
Re5 Re1 Re3 Se5 -51.81(3)
Re4 Re1 Re3 Se5 -106.55(3)
Re2 Re1 Re3 Se5 2.17(3)
P1B Re1 Re3 Se1 57.2(4)
P1A Re1 Re3 Se1 64.9(5)
Se4 Re1 Re3 Se1 -69.07(4)
Se3 Re1 Re3 Se1 -176.45(4)
Se2 Re1 Re3 Se1 113.51(3)
Re5 Re1 Re3 Se1 -122.92(3)
Re4 Re1 Re3 Se1 -177.66(3)
Re2 Re1 Re3 Se1 -68.94(3)
P1B Re1 Re3 Re2 126.2(4)
P1A Re1 Re3 Re2 133.9(5)
Se1 Re1 Re3 Re2 68.94(3)
Se4 Re1 Re3 Re2 -0.14(3)
Se3 Re1 Re3 Re2 -107.52(3)
Se2 Re1 Re3 Re2 -177.55(3)
Re5 Re1 Re3 Re2 -53.986(13)
Re4 Re1 Re3 Re2 -108.724(15)
P1B Re1 Re3 Re6 -178.9(4)
P1A Re1 Re3 Re6 -171.2(5)
Se1 Re1 Re3 Re6 123.84(3)
Se4 Re1 Re3 Re6 54.76(3)
Se3 Re1 Re3 Re6 -52.62(3)
Se2 Re1 Re3 Re6 -122.65(3)
Re5 Re1 Re3 Re6 0.913(15)
Re4 Re1 Re3 Re6 -53.825(13)
Re2 Re1 Re3 Re6 54.899(13)
P1B Re1 Re3 Re4 -125.1(4)
P1A Re1 Re3 Re4 -117.4(5)
Se1 Re1 Re3 Re4 177.66(3)
Se4 Re1 Re3 Re4 108.59(3)
Se3 Re1 Re3 Re4 1.21(3)
Se2 Re1 Re3 Re4 -68.83(3)
Re5 Re1 Re3 Re4 54.738(13)
Re2 Re1 Re3 Re4 108.724(15)
P1B Re1 Re4 P4 -4.5(5)
P1A Re1 Re4 P4 2.6(5)
Se1 Re1 Re4 P4 -129.94(9)
Se4 Re1 Re4 P4 124.85(9)
Se3 Re1 Re4 P4 53.58(9)
Se2 Re1 Re4 P4 -58.74(9)
Re3 Re1 Re4 P4 -127.68(8)
Re5 Re1 Re4 P4 122.79(8)
Re2 Re1 Re4 P4 177.56(8)
P1B Re1 Re4 Se3 -58.1(5)
P1A Re1 Re4 Se3 -51.0(5)
Se1 Re1 Re4 Se3 176.48(4)
Se4 Re1 Re4 Se3 71.27(4)
Se2 Re1 Re4 Se3 -112.32(3)
Re3 Re1 Re4 Se3 178.74(3)
Re5 Re1 Re4 Se3 69.21(3)
Re2 Re1 Re4 Se3 123.98(3)
P1B Re1 Re4 Se2 54.2(5)
P1A Re1 Re4 Se2 61.3(5)
Se1 Re1 Re4 Se2 -71.20(3)
Se4 Re1 Re4 Se2 -176.41(4)
Se3 Re1 Re4 Se2 112.32(3)
Re3 Re1 Re4 Se2 -68.94(3)
Re5 Re1 Re4 Se2 -178.47(3)
Re2 Re1 Re4 Se2 -123.70(3)
P1B Re1 Re4 Se6 123.6(5)
P1A Re1 Re4 Se6 130.7(5)
Se1 Re1 Re4 Se6 -1.81(4)
Se4 Re1 Re4 Se6 -107.01(4)
Se3 Re1 Re4 Se6 -178.28(4)
Se2 Re1 Re4 Se6 69.40(4)
Re3 Re1 Re4 Se6 0.46(3)
Re5 Re1 Re4 Se6 -109.08(3)
Re2 Re1 Re4 Se6 -54.31(3)
P1B Re1 Re4 Se7 -128.5(5)
P1A Re1 Re4 Se7 -121.4(5)
Se1 Re1 Re4 Se7 106.06(3)
Se4 Re1 Re4 Se7 0.85(4)
Se3 Re1 Re4 Se7 -70.41(3)
Se2 Re1 Re4 Se7 177.27(4)
Re3 Re1 Re4 Se7 108.33(3)
Re5 Re1 Re4 Se7 -1.21(3)
Re2 Re1 Re4 Se7 53.56(3)
P1B Re1 Re4 Re6 177.7(5)
P1A Re1 Re4 Re6 -175.1(5)
Se1 Re1 Re4 Re6 52.34(3)
Se4 Re1 Re4 Re6 -52.87(3)
Se3 Re1 Re4 Re6 -124.14(3)
Se2 Re1 Re4 Re6 123.54(3)
Re3 Re1 Re4 Re6 54.604(13)
Re5 Re1 Re4 Re6 -54.935(13)
Re2 Re1 Re4 Re6 -0.164(15)
P1B Re1 Re4 Re5 -127.3(5)
P1A Re1 Re4 Re5 -120.2(5)
Se1 Re1 Re4 Re5 107.27(3)
Se4 Re1 Re4 Re5 2.06(3)
Se3 Re1 Re4 Re5 -69.21(3)
Se2 Re1 Re4 Re5 178.47(3)
Re3 Re1 Re4 Re5 109.539(15)
Re2 Re1 Re4 Re5 54.771(13)
P1B Re1 Re4 Re3 123.1(5)
P1A Re1 Re4 Re3 130.3(5)
Se1 Re1 Re4 Re3 -2.27(3)
Se4 Re1 Re4 Re3 -107.48(3)
Se3 Re1 Re4 Re3 -178.74(3)
Se2 Re1 Re4 Re3 68.94(3)
Re5 Re1 Re4 Re3 -109.539(15)
Re2 Re1 Re4 Re3 -54.768(13)
P3 Re3 Re4 P4 6.81(13)
Se6 Re3 Re4 P4 -53.07(10)
Se2 Re3 Re4 P4 57.75(10)
Se5 Re3 Re4 P4 -122.62(10)
Se1 Re3 Re4 P4 129.68(10)
Re2 Re3 Re4 P4 -176.86(9)
Re1 Re3 Re4 P4 127.41(10)
Re6 Re3 Re4 P4 -122.54(10)
P3 Re3 Re4 Se3 -121.82(9)
Se6 Re3 Re4 Se3 178.30(4)
Se2 Re3 Re4 Se3 -70.87(4)
Se5 Re3 Re4 Se3 108.76(4)
Se1 Re3 Re4 Se3 1.05(4)
Re2 Re3 Re4 Se3 54.52(3)
Re1 Re3 Re4 Se3 -1.22(3)
Re6 Re3 Re4 Se3 108.84(3)
P3 Re3 Re4 Se2 -50.94(9)
Se6 Re3 Re4 Se2 -110.83(4)
Se5 Re3 Re4 Se2 179.63(4)
Se1 Re3 Re4 Se2 71.93(4)
Re2 Re3 Re4 Se2 125.39(3)
Re1 Re3 Re4 Se2 69.66(3)
Re6 Re3 Re4 Se2 179.71(3)
P3 Re3 Re4 Se6 59.88(9)
Se2 Re3 Re4 Se6 110.83(4)
Se5 Re3 Re4 Se6 -69.54(3)
Se1 Re3 Re4 Se6 -177.25(4)
Re2 Re3 Re4 Se6 -123.78(3)
Re1 Re3 Re4 Se6 -179.52(3)
Re6 Re3 Re4 Se6 -69.46(3)
P3 Re3 Re4 Se7 131.75(9)
Se6 Re3 Re4 Se7 71.87(3)
Se2 Re3 Re4 Se7 -177.30(4)
Se5 Re3 Re4 Se7 2.33(4)
Se1 Re3 Re4 Se7 -105.38(4)
Re2 Re3 Re4 Se7 -51.91(3)
Re1 Re3 Re4 Se7 -107.65(3)
Re6 Re3 Re4 Se7 2.41(3)
P3 Re3 Re4 Re6 129.34(9)
Se6 Re3 Re4 Re6 69.46(3)
Se2 Re3 Re4 Re6 -179.71(3)
Se5 Re3 Re4 Re6 -0.08(3)
Se1 Re3 Re4 Re6 -107.78(3)
Re2 Re3 Re4 Re6 -54.322(13)
Re1 Re3 Re4 Re6 -110.056(16)
P3 Re3 Re4 Re5 -175.20(9)
Se6 Re3 Re4 Re5 124.92(3)
Se2 Re3 Re4 Re5 -124.25(3)
Se5 Re3 Re4 Re5 55.38(3)
Se1 Re3 Re4 Re5 -52.33(3)
Re2 Re3 Re4 Re5 1.138(15)
Re1 Re3 Re4 Re5 -54.596(13)
Re6 Re3 Re4 Re5 55.460(13)
P3 Re3 Re4 Re1 -120.60(9)
Se6 Re3 Re4 Re1 179.52(3)
Se2 Re3 Re4 Re1 -69.66(3)
Se5 Re3 Re4 Re1 109.97(3)
Se1 Re3 Re4 Re1 2.27(3)
Re2 Re3 Re4 Re1 55.734(13)
Re6 Re3 Re4 Re1 110.056(16)
P2 Re2 Re5 P5 7.95(13)
Se1 Re2 Re5 P5 -121.95(9)
Se8 Re2 Re5 P5 60.24(9)
Se4 Re2 Re5 P5 -52.93(9)
Se5 Re2 Re5 P5 130.78(9)
Re6 Re2 Re5 P5 129.32(9)
Re3 Re2 Re5 P5 -175.81(9)
Re1 Re2 Re5 P5 -121.82(9)
P2 Re2 Re5 Se7 -121.38(10)
Se1 Re2 Re5 Se7 108.72(4)
Se8 Re2 Re5 Se7 -69.09(4)
Se4 Re2 Re5 Se7 177.74(4)
Se5 Re2 Re5 Se7 1.45(4)
Re6 Re2 Re5 Se7 0.00(3)
Re3 Re2 Re5 Se7 54.86(3)
Re1 Re2 Re5 Se7 108.85(3)
P2 Re2 Re5 Se8 -52.29(10)
Se1 Re2 Re5 Se8 177.81(4)
Se4 Re2 Re5 Se8 -113.17(4)
Se5 Re2 Re5 Se8 70.54(4)
Re6 Re2 Re5 Se8 69.09(3)
Re3 Re2 Re5 Se8 123.95(3)
Re1 Re2 Re5 Se8 177.94(3)
P2 Re2 Re5 Se3 132.20(10)
Se1 Re2 Re5 Se3 2.30(4)
Se8 Re2 Re5 Se3 -175.51(4)
Se4 Re2 Re5 Se3 71.32(4)
Se5 Re2 Re5 Se3 -104.96(4)
Re6 Re2 Re5 Se3 -106.42(3)
Re3 Re2 Re5 Se3 -51.56(3)
Re1 Re2 Re5 Se3 2.43(3)
P2 Re2 Re5 Se4 60.88(10)
Se1 Re2 Re5 Se4 -69.02(4)
Se8 Re2 Re5 Se4 113.17(4)
Se5 Re2 Re5 Se4 -176.29(4)
Re6 Re2 Re5 Se4 -177.75(3)
Re3 Re2 Re5 Se4 -122.88(3)
Re1 Re2 Re5 Se4 -68.89(3)
P2 Re2 Re5 Re1 129.78(9)
Se1 Re2 Re5 Re1 -0.13(3)
Se8 Re2 Re5 Re1 -177.94(3)
Se4 Re2 Re5 Re1 68.89(3)
Se5 Re2 Re5 Re1 -107.39(3)
Re6 Re2 Re5 Re1 -108.851(15)
Re3 Re2 Re5 Re1 -53.983(13)
P2 Re2 Re5 Re4 -175.10(9)
Se1 Re2 Re5 Re4 55.00(3)
Se8 Re2 Re5 Re4 -122.81(3)
Se4 Re2 Re5 Re4 124.02(3)
Se5 Re2 Re5 Re4 -52.27(3)
Re6 Re2 Re5 Re4 -53.725(13)
Re3 Re2 Re5 Re4 1.143(15)
Re1 Re2 Re5 Re4 55.126(13)
P2 Re2 Re5 Re6 -121.37(9)
Se1 Re2 Re5 Re6 108.72(3)
Se8 Re2 Re5 Re6 -69.09(3)
Se4 Re2 Re5 Re6 177.75(3)
Se5 Re2 Re5 Re6 1.46(3)
Re3 Re2 Re5 Re6 54.867(13)
Re1 Re2 Re5 Re6 108.851(15)
P1B Re1 Re5 P5 -1.8(5)
P1A Re1 Re5 P5 -8.5(4)
Se1 Re1 Re5 P5 124.53(8)
Se4 Re1 Re5 P5 55.36(8)
Se3 Re1 Re5 P5 -58.08(8)
Se2 Re1 Re5 P5 -128.24(8)
Re3 Re1 Re5 P5 178.34(8)
Re4 Re1 Re5 P5 -126.77(8)
Re2 Re1 Re5 P5 124.40(8)
P1B Re1 Re5 Se7 126.1(5)
P1A Re1 Re5 Se7 119.4(4)
Se1 Re1 Re5 Se7 -107.48(3)
Se4 Re1 Re5 Se7 -176.65(4)
Se3 Re1 Re5 Se7 69.91(3)
Se2 Re1 Re5 Se7 -0.25(4)
Re3 Re1 Re5 Se7 -53.67(3)
Re4 Re1 Re5 Se7 1.22(3)
Re2 Re1 Re5 Se7 -107.61(3)
P1B Re1 Re5 Se8 -128.3(5)
P1A Re1 Re5 Se8 -135.0(4)
Se1 Re1 Re5 Se8 -1.89(4)
Se4 Re1 Re5 Se8 -71.06(4)
Se3 Re1 Re5 Se8 175.50(4)
Se2 Re1 Re5 Se8 105.34(4)
Re3 Re1 Re5 Se8 51.92(3)
Re4 Re1 Re5 Se8 106.81(3)
Re2 Re1 Re5 Se8 -2.01(3)
P1B Re1 Re5 Se3 56.2(5)
P1A Re1 Re5 Se3 49.5(4)
Se1 Re1 Re5 Se3 -177.39(4)
Se4 Re1 Re5 Se3 113.44(3)
Se2 Re1 Re5 Se3 -70.16(4)
Re3 Re1 Re5 Se3 -123.58(3)
Re4 Re1 Re5 Se3 -68.69(2)
Re2 Re1 Re5 Se3 -177.52(3)
P1B Re1 Re5 Se4 -57.2(5)
P1A Re1 Re5 Se4 -63.9(4)
Se1 Re1 Re5 Se4 69.17(3)
Se3 Re1 Re5 Se4 -113.44(3)
Se2 Re1 Re5 Se4 176.40(4)
Re3 Re1 Re5 Se4 122.98(3)
Re4 Re1 Re5 Se4 177.87(3)
Re2 Re1 Re5 Se4 69.05(3)
P1B Re1 Re5 Re2 -126.2(5)
P1A Re1 Re5 Re2 -132.9(4)
Se1 Re1 Re5 Re2 0.13(3)
Se4 Re1 Re5 Re2 -69.05(3)
Se3 Re1 Re5 Re2 177.52(3)
Se2 Re1 Re5 Re2 107.36(3)
Re3 Re1 Re5 Re2 53.937(13)
Re4 Re1 Re5 Re2 108.826(15)
P1B Re1 Re5 Re4 124.9(5)
P1A Re1 Re5 Re4 118.2(4)
Se1 Re1 Re5 Re4 -108.70(3)
Se4 Re1 Re5 Re4 -177.87(3)
Se3 Re1 Re5 Re4 68.69(2)
Se2 Re1 Re5 Re4 -1.47(3)
Re3 Re1 Re5 Re4 -54.890(13)
Re2 Re1 Re5 Re4 -108.826(15)
P1B Re1 Re5 Re6 178.9(5)
P1A Re1 Re5 Re6 172.2(4)
Se1 Re1 Re5 Re6 -54.72(3)
Se4 Re1 Re5 Re6 -123.89(3)
Se3 Re1 Re5 Re6 122.67(3)
Se2 Re1 Re5 Re6 52.51(3)
Re3 Re1 Re5 Re6 -0.911(15)
Re4 Re1 Re5 Re6 53.979(13)
Re2 Re1 Re5 Re6 -54.848(13)
P4 Re4 Re5 P5 -6.18(13)
Se3 Re4 Re5 P5 51.76(10)
Se2 Re4 Re5 P5 122.74(10)
Se6 Re4 Re5 P5 -131.63(10)
Se7 Re4 Re5 P5 -60.00(10)
Re6 Re4 Re5 P5 -129.01(9)
Re1 Re4 Re5 P5 121.26(9)
Re3 Re4 Re5 P5 175.70(9)
P4 Re4 Re5 Se7 53.82(9)
Se3 Re4 Re5 Se7 111.76(3)
Se2 Re4 Re5 Se7 -177.26(4)
Se6 Re4 Re5 Se7 -71.63(3)
Re6 Re4 Re5 Se7 -69.01(2)
Re1 Re4 Re5 Se7 -178.74(3)
Re3 Re4 Re5 Se7 -124.30(3)
P4 Re4 Re5 Se8 123.10(9)
Se3 Re4 Re5 Se8 -178.96(4)
Se2 Re4 Re5 Se8 -107.98(4)
Se6 Re4 Re5 Se8 -2.35(4)
Se7 Re4 Re5 Se8 69.28(3)
Re6 Re4 Re5 Se8 0.27(3)
Re1 Re4 Re5 Se8 -109.46(3)
Re3 Re4 Re5 Se8 -55.02(3)
P4 Re4 Re5 Se3 -57.94(9)
Se2 Re4 Re5 Se3 70.97(4)
Se6 Re4 Re5 Se3 176.61(4)
Se7 Re4 Re5 Se3 -111.76(3)
Re6 Re4 Re5 Se3 179.23(3)
Re1 Re4 Re5 Se3 69.49(3)
Re3 Re4 Re5 Se3 123.94(3)
P4 Re4 Re5 Se4 -129.50(9)
Se3 Re4 Re5 Se4 -71.56(4)
Se2 Re4 Re5 Se4 -0.58(4)
Se6 Re4 Re5 Se4 105.05(4)
Se7 Re4 Re5 Se4 176.68(4)
Re6 Re4 Re5 Se4 107.67(3)
Re1 Re4 Re5 Se4 -2.06(3)
Re3 Re4 Re5 Se4 52.39(3)
P4 Re4 Re5 Re2 176.98(9)
Se3 Re4 Re5 Re2 -125.08(3)
Se2 Re4 Re5 Re2 -54.10(3)
Se6 Re4 Re5 Re2 51.53(3)
Se7 Re4 Re5 Re2 123.16(3)
Re6 Re4 Re5 Re2 54.152(13)
Re1 Re4 Re5 Re2 -55.585(13)
Re3 Re4 Re5 Re2 -1.136(15)
P4 Re4 Re5 Re1 -127.44(9)
Se3 Re4 Re5 Re1 -69.49(3)
Se2 Re4 Re5 Re1 1.48(3)
Se6 Re4 Re5 Re1 107.12(3)
Se7 Re4 Re5 Re1 178.74(3)
Re6 Re4 Re5 Re1 109.737(15)
Re3 Re4 Re5 Re1 54.449(13)
P4 Re4 Re5 Re6 122.82(9)
Se3 Re4 Re5 Re6 -179.23(3)
Se2 Re4 Re5 Re6 -108.26(3)
Se6 Re4 Re5 Re6 -2.62(3)
Se7 Re4 Re5 Re6 69.01(2)
Re1 Re4 Re5 Re6 -109.737(15)
Re3 Re4 Re5 Re6 -55.288(13)
P4 Re4 Re6 N2 3.5(3)
Se3 Re4 Re6 N2 127.6(3)
Se2 Re4 Re6 N2 -124.8(3)
Se6 Re4 Re6 N2 -55.8(3)
Se7 Re4 Re6 N2 58.0(3)
Re5 Re4 Re6 N2 126.8(3)
Re1 Re4 Re6 N2 -178.7(3)
Re3 Re4 Re6 N2 -124.5(3)
P4 Re4 Re6 Se7 -54.54(8)
Se3 Re4 Re6 Se7 69.57(4)
Se2 Re4 Re6 Se7 177.24(4)
Se6 Re4 Re6 Se7 -113.86(3)
Re5 Re4 Re6 Se7 68.83(2)
Re1 Re4 Re6 Se7 123.32(3)
Re3 Re4 Re6 Se7 177.51(3)
P4 Re4 Re6 Se5 128.03(8)
Se3 Re4 Re6 Se5 -107.86(4)
Se2 Re4 Re6 Se5 -0.20(4)
Se6 Re4 Re6 Se5 68.71(4)
Se7 Re4 Re6 Se5 -177.43(4)
Re5 Re4 Re6 Se5 -108.61(3)
Re1 Re4 Re6 Se5 -54.11(3)
Re3 Re4 Re6 Se5 0.08(3)
P4 Re4 Re6 Se6 59.32(8)
Se3 Re4 Re6 Se6 -176.57(4)
Se2 Re4 Re6 Se6 -68.90(4)
Se7 Re4 Re6 Se6 113.86(3)
Re5 Re4 Re6 Se6 -177.31(3)
Re1 Re4 Re6 Se6 -122.81(3)
Re3 Re4 Re6 Se6 -68.62(3)
P4 Re4 Re6 Se8 -123.64(8)
Se3 Re4 Re6 Se8 0.47(4)
Se2 Re4 Re6 Se8 108.13(4)
Se6 Re4 Re6 Se8 177.04(4)
Se7 Re4 Re6 Se8 -69.10(3)
Re5 Re4 Re6 Se8 -0.28(3)
Re1 Re4 Re6 Se8 54.22(3)
Re3 Re4 Re6 Se8 108.41(3)
P4 Re4 Re6 Re2 -177.69(8)
Se3 Re4 Re6 Re2 -53.58(3)
Se2 Re4 Re6 Re2 54.08(3)
Se6 Re4 Re6 Re2 122.98(3)
Se7 Re4 Re6 Re2 -123.16(3)
Re5 Re4 Re6 Re2 -54.331(13)
Re1 Re4 Re6 Re2 0.166(15)
Re3 Re4 Re6 Re2 54.357(13)
P4 Re4 Re6 Re3 127.95(8)
Se3 Re4 Re6 Re3 -107.94(3)
Se2 Re4 Re6 Re3 -0.28(3)
Se6 Re4 Re6 Re3 68.62(3)
Se7 Re4 Re6 Re3 -177.51(3)
Re5 Re4 Re6 Re3 -108.688(15)
Re1 Re4 Re6 Re3 -54.191(13)
P4 Re4 Re6 Re5 -123.36(8)
Se3 Re4 Re6 Re5 0.75(3)
Se2 Re4 Re6 Re5 108.41(3)
Se6 Re4 Re6 Re5 177.31(3)
Se7 Re4 Re6 Re5 -68.83(2)
Re1 Re4 Re6 Re5 54.498(13)
Re3 Re4 Re6 Re5 108.688(15)
P2 Re2 Re6 N2 -2.8(3)
Se1 Re2 Re6 N2 125.9(3)
Se8 Re2 Re6 N2 -57.7(3)
Se4 Re2 Re6 N2 -128.9(3)
Se5 Re2 Re6 N2 54.8(3)
Re3 Re2 Re6 N2 123.8(3)
Re5 Re2 Re6 N2 -126.7(3)
Re1 Re2 Re6 N2 178.5(3)
P2 Re2 Re6 Se7 123.87(8)
Se1 Re2 Re6 Se7 -107.47(4)
Se8 Re2 Re6 Se7 69.03(3)
Se4 Re2 Re6 Se7 -2.18(4)
Se5 Re2 Re6 Se7 -178.48(4)
Re3 Re2 Re6 Se7 -109.49(3)
Re5 Re2 Re6 Se7 0.00(3)
Re1 Re2 Re6 Se7 -54.80(3)
P2 Re2 Re6 Se5 -57.64(8)
Se1 Re2 Re6 Se5 71.02(3)
Se8 Re2 Re6 Se5 -112.48(3)
Se4 Re2 Re6 Se5 176.30(4)
Re3 Re2 Re6 Se5 68.99(2)
Re5 Re2 Re6 Se5 178.49(3)
Re1 Re2 Re6 Se5 123.69(3)
P2 Re2 Re6 Se6 -127.03(8)
Se1 Re2 Re6 Se6 1.63(4)
Se8 Re2 Re6 Se6 178.13(4)
Se4 Re2 Re6 Se6 106.91(4)
Se5 Re2 Re6 Se6 -69.39(3)
Re3 Re2 Re6 Se6 -0.40(3)
Re5 Re2 Re6 Se6 109.10(3)
Re1 Re2 Re6 Se6 54.30(3)
P2 Re2 Re6 Se8 54.84(8)
Se1 Re2 Re6 Se8 -176.50(4)
Se4 Re2 Re6 Se8 -71.22(4)
Se5 Re2 Re6 Se8 112.48(3)
Re3 Re2 Re6 Se8 -178.53(3)
Re5 Re2 Re6 Se8 -69.03(3)
Re1 Re2 Re6 Se8 -123.83(3)
P2 Re2 Re6 Re4 178.50(8)
Se1 Re2 Re6 Re4 -52.83(3)
Se8 Re2 Re6 Re4 123.66(3)
Se4 Re2 Re6 Re4 52.45(3)
Se5 Re2 Re6 Re4 -123.85(3)
Re3 Re2 Re6 Re4 -54.863(13)
Re5 Re2 Re6 Re4 54.636(13)
Re1 Re2 Re6 Re4 -0.165(15)
P2 Re2 Re6 Re3 -126.63(8)
Se1 Re2 Re6 Re3 2.03(3)
Se8 Re2 Re6 Re3 178.53(3)
Se4 Re2 Re6 Re3 107.31(3)
Se5 Re2 Re6 Re3 -68.99(2)
Re5 Re2 Re6 Re3 109.499(15)
Re1 Re2 Re6 Re3 54.698(13)
P2 Re2 Re6 Re5 123.87(8)
Se1 Re2 Re6 Re5 -107.47(3)
Se8 Re2 Re6 Re5 69.03(3)
Se4 Re2 Re6 Re5 -2.19(3)
Se5 Re2 Re6 Re5 -178.49(3)
Re3 Re2 Re6 Re5 -109.499(15)
Re1 Re2 Re6 Re5 -54.801(13)
P3 Re3 Re6 N2 -6.1(3)
Se6 Re3 Re6 N2 51.1(3)
Se2 Re3 Re6 N2 120.8(3)
Se5 Re3 Re6 N2 -59.6(3)
Se1 Re3 Re6 N2 -131.4(3)
Re2 Re3 Re6 N2 -129.4(3)
Re1 Re3 Re6 N2 175.0(3)
Re4 Re3 Re6 N2 120.5(3)
P3 Re3 Re6 Se7 -129.10(10)
Se6 Re3 Re6 Se7 -71.91(3)
Se2 Re3 Re6 Se7 -2.17(4)
Se5 Re3 Re6 Se7 177.47(4)
Se1 Re3 Re6 Se7 105.64(4)
Re2 Re3 Re6 Se7 107.67(3)
Re1 Re3 Re6 Se7 52.06(3)
Re4 Re3 Re6 Se7 -2.45(3)
P3 Re3 Re6 Se5 53.43(10)
Se6 Re3 Re6 Se5 110.62(3)
Se2 Re3 Re6 Se5 -179.64(4)
Se1 Re3 Re6 Se5 -71.82(3)
Re2 Re3 Re6 Se5 -69.80(3)
Re1 Re3 Re6 Se5 -125.41(3)
Re4 Re3 Re6 Se5 -179.92(3)
P3 Re3 Re6 Se6 -57.18(10)
Se2 Re3 Re6 Se6 69.74(4)
Se5 Re3 Re6 Se6 -110.62(3)
Se1 Re3 Re6 Se6 177.56(4)
Re2 Re3 Re6 Se6 179.59(3)
Re1 Re3 Re6 Se6 123.97(3)
Re4 Re3 Re6 Se6 69.47(3)
P3 Re3 Re6 Se8 124.66(10)
Se6 Re3 Re6 Se8 -178.15(4)
Se2 Re3 Re6 Se8 -108.41(4)
Se5 Re3 Re6 Se8 71.23(4)
Se1 Re3 Re6 Se8 -0.60(4)
Re2 Re3 Re6 Se8 1.43(3)
Re1 Re3 Re6 Se8 -54.18(3)
Re4 Re3 Re6 Se8 -108.69(3)
P3 Re3 Re6 Re4 -126.65(10)
Se6 Re3 Re6 Re4 -69.47(3)
Se2 Re3 Re6 Re4 0.28(3)
Se5 Re3 Re6 Re4 179.92(3)
Se1 Re3 Re6 Re4 108.09(3)
Re2 Re3 Re6 Re4 110.120(15)
Re1 Re3 Re6 Re4 54.505(13)
P3 Re3 Re6 Re2 123.23(10)
Se6 Re3 Re6 Re2 -179.59(3)
Se2 Re3 Re6 Re2 -109.84(3)
Se5 Re3 Re6 Re2 69.80(3)
Se1 Re3 Re6 Re2 -2.03(3)
Re1 Re3 Re6 Re2 -55.614(13)
Re4 Re3 Re6 Re2 -110.120(15)
P3 Re3 Re6 Re5 177.93(10)
Se6 Re3 Re6 Re5 -124.88(3)
Se2 Re3 Re6 Re5 -55.14(3)
Se5 Re3 Re6 Re5 124.50(3)
Se1 Re3 Re6 Re5 52.68(3)
Re2 Re3 Re6 Re5 54.703(13)
Re1 Re3 Re6 Re5 -0.911(15)
Re4 Re3 Re6 Re5 -55.416(13)
P5 Re5 Re6 N2 5.9(3)
Se7 Re5 Re6 N2 -50.5(3)
Se8 Re5 Re6 N2 60.1(3)
Se3 Re5 Re6 N2 -121.0(3)
Se4 Re5 Re6 N2 131.7(3)
Re2 Re5 Re6 N2 129.5(3)
Re1 Re5 Re6 N2 -174.9(3)
Re4 Re5 Re6 N2 -120.2(3)
P5 Re5 Re6 Se7 56.41(9)
Se8 Re5 Re6 Se7 110.53(3)
Se3 Re5 Re6 Se7 -70.48(4)
Se4 Re5 Re6 Se7 -177.81(4)
Re2 Re5 Re6 Se7 180.00(3)
Re1 Re5 Re6 Se7 -124.42(3)
Re4 Re5 Re6 Se7 -69.75(3)
P5 Re5 Re6 Se5 -125.07(9)
Se7 Re5 Re6 Se5 178.52(4)
Se8 Re5 Re6 Se5 -70.95(3)
Se3 Re5 Re6 Se5 108.04(4)
Se4 Re5 Re6 Se5 0.71(4)
Re2 Re5 Re6 Se5 -1.48(3)
Re1 Re5 Re6 Se5 54.10(3)
Re4 Re5 Re6 Se5 108.77(3)
P5 Re5 Re6 Se6 128.79(9)
Se7 Re5 Re6 Se6 72.38(4)
Se8 Re5 Re6 Se6 -177.09(4)
Se3 Re5 Re6 Se6 1.90(4)
Se4 Re5 Re6 Se6 -105.43(4)
Re2 Re5 Re6 Se6 -107.62(3)
Re1 Re5 Re6 Se6 -52.04(3)
Re4 Re5 Re6 Se6 2.63(3)
P5 Re5 Re6 Se8 -54.13(9)
Se7 Re5 Re6 Se8 -110.53(3)
Se3 Re5 Re6 Se8 178.98(4)
Se4 Re5 Re6 Se8 71.65(4)
Re2 Re5 Re6 Se8 69.47(2)
Re1 Re5 Re6 Se8 125.04(3)
Re4 Re5 Re6 Se8 179.72(3)
P5 Re5 Re6 Re4 126.16(8)
Se7 Re5 Re6 Re4 69.75(3)
Se8 Re5 Re6 Re4 -179.72(3)
Se3 Re5 Re6 Re4 -0.73(3)
Se4 Re5 Re6 Re4 -108.06(3)
Re2 Re5 Re6 Re4 -110.246(15)
Re1 Re5 Re6 Re4 -54.673(13)
P5 Re5 Re6 Re2 -123.60(8)
Se7 Re5 Re6 Re2 180.00(3)
Se8 Re5 Re6 Re2 -69.47(2)
Se3 Re5 Re6 Re2 109.51(3)
Se4 Re5 Re6 Re2 2.18(3)
Re1 Re5 Re6 Re2 55.573(13)
Re4 Re5 Re6 Re2 110.246(15)
P5 Re5 Re6 Re3 -178.26(8)
Se7 Re5 Re6 Re3 125.33(3)
Se8 Re5 Re6 Re3 -124.13(3)
Se3 Re5 Re6 Re3 54.85(3)
Se4 Re5 Re6 Re3 -52.48(3)
Re2 Re5 Re6 Re3 -54.664(13)
Re1 Re5 Re6 Re3 0.909(14)
Re4 Re5 Re6 Re3 55.582(13)
P3 Re3 Se1 Re2 -145.00(7)
Se6 Re3 Se1 Re2 33.9(5)
Se2 Re3 Se1 Re2 124.41(3)
Se5 Re3 Se1 Re2 -51.79(2)
Re1 Re3 Se1 Re2 72.770(19)
Re6 Re3 Se1 Re2 2.06(3)
Re4 Re3 Se1 Re2 70.46(2)
P3 Re3 Se1 Re1 142.23(7)
Se6 Re3 Se1 Re1 -38.8(5)
Se2 Re3 Se1 Re1 51.64(3)
Se5 Re3 Se1 Re1 -124.56(3)
Re2 Re3 Se1 Re1 -72.770(19)
Re6 Re3 Se1 Re1 -70.71(2)
Re4 Re3 Se1 Re1 -2.31(3)
P2 Re2 Se1 Re3 142.33(7)
Se8 Re2 Se1 Re3 -45.8(4)
Se4 Re2 Se1 Re3 -124.18(3)
Se5 Re2 Se1 Re3 51.34(2)
Re6 Re2 Se1 Re3 -2.07(3)
Re5 Re2 Se1 Re3 -71.47(2)
Re1 Re2 Se1 Re3 -71.599(19)
P2 Re2 Se1 Re1 -146.07(7)
Se8 Re2 Se1 Re1 25.8(4)
Se4 Re2 Se1 Re1 -52.58(2)
Se5 Re2 Se1 Re1 122.94(3)
Re6 Re2 Se1 Re1 69.53(2)
Re3 Re2 Se1 Re1 71.599(19)
Re5 Re2 Se1 Re1 0.13(3)
P1B Re1 Se1 Re3 -142.3(4)
P1A Re1 Se1 Re3 -142.6(4)
Se4 Re1 Se1 Re3 124.22(3)
Se3 Re1 Se1 Re3 42.6(4)
Se2 Re1 Se1 Re3 -51.20(3)
Re5 Re1 Se1 Re3 71.43(2)
Re4 Re1 Se1 Re3 2.31(3)
Re2 Re1 Se1 Re3 71.557(19)
P1B Re1 Se1 Re2 146.2(4)
P1A Re1 Se1 Re2 145.9(4)
Se4 Re1 Se1 Re2 52.66(3)
Se3 Re1 Se1 Re2 -28.9(4)
Se2 Re1 Se1 Re2 -122.75(3)
Re3 Re1 Se1 Re2 -71.557(19)
Re5 Re1 Se1 Re2 -0.13(3)
Re4 Re1 Se1 Re2 -69.25(3)
P3 Re3 Se2 Re4 147.56(6)
Se6 Re3 Se2 Re4 52.71(3)
Se5 Re3 Se2 Re4 -4.3(4)
Se1 Re3 Se2 Re4 -123.35(3)
Re2 Re3 Se2 Re4 -69.46(3)
Re1 Re3 Se2 Re4 -71.907(19)
Re6 Re3 Se2 Re4 -0.28(3)
P3 Re3 Se2 Re1 -140.53(6)
Se6 Re3 Se2 Re1 124.62(3)
Se5 Re3 Se2 Re1 67.6(4)
Se1 Re3 Se2 Re1 -51.44(3)
Re2 Re3 Se2 Re1 2.45(3)
Re6 Re3 Se2 Re1 71.63(3)
Re4 Re3 Se2 Re1 71.907(19)
P4 Re4 Se2 Re3 -144.52(6)
Se3 Re4 Se2 Re3 123.69(3)
Se6 Re4 Se2 Re3 -52.51(2)
Se7 Re4 Se2 Re3 35.4(5)
Re6 Re4 Se2 Re3 0.28(3)
Re5 Re4 Se2 Re3 70.04(3)
Re1 Re4 Se2 Re3 71.540(19)
P4 Re4 Se2 Re1 143.94(6)
Se3 Re4 Se2 Re1 52.15(3)
Se6 Re4 Se2 Re1 -124.05(3)
Se7 Re4 Se2 Re1 -36.1(5)
Re6 Re4 Se2 Re1 -71.26(3)
Re5 Re4 Se2 Re1 -1.50(3)
Re3 Re4 Se2 Re1 -71.540(19)
P1B Re1 Se2 Re3 142.8(3)
P1A Re1 Se2 Re3 150.2(3)
Se1 Re1 Se2 Re3 51.33(2)
Se4 Re1 Se2 Re3 -29.5(4)
Se3 Re1 Se2 Re3 -124.06(3)
Re5 Re1 Se2 Re3 -70.91(3)
Re4 Re1 Se2 Re3 -72.406(19)
Re2 Re1 Se2 Re3 -2.38(3)
P1B Re1 Se2 Re4 -144.8(3)
P1A Re1 Se2 Re4 -137.4(3)
Se1 Re1 Se2 Re4 123.74(3)
Se4 Re1 Se2 Re4 42.9(4)
Se3 Re1 Se2 Re4 -51.66(3)
Re3 Re1 Se2 Re4 72.406(19)
Re5 Re1 Se2 Re4 1.50(3)
Re2 Re1 Se2 Re4 70.02(3)
P4 Re4 Se3 Re5 141.94(7)
Se2 Re4 Se3 Re5 -123.76(3)
Se6 Re4 Se3 Re5 -48.9(5)
Se7 Re4 Se3 Re5 52.15(2)
Re6 Re4 Se3 Re5 -0.76(3)
Re1 Re4 Se3 Re5 -71.629(19)
Re3 Re4 Se3 Re5 -70.40(3)
P4 Re4 Se3 Re1 -146.44(7)
Se2 Re4 Se3 Re1 -52.13(3)
Se6 Re4 Se3 Re1 22.7(5)
Se7 Re4 Se3 Re1 123.78(3)
Re6 Re4 Se3 Re1 70.87(3)
Re5 Re4 Se3 Re1 71.629(19)
Re3 Re4 Se3 Re1 1.23(3)
P5 Re5 Se3 Re4 -146.93(6)
Se7 Re5 Se3 Re4 -52.32(3)
Se8 Re5 Se3 Re4 11.8(4)
Se4 Re5 Se3 Re4 123.49(3)
Re2 Re5 Se3 Re4 69.59(3)
Re1 Re5 Se3 Re4 72.071(19)
Re6 Re5 Se3 Re4 0.74(3)
P5 Re5 Se3 Re1 141.00(6)
Se7 Re5 Se3 Re1 -124.39(3)
Se8 Re5 Se3 Re1 -60.3(4)
Se4 Re5 Se3 Re1 51.42(3)
Re2 Re5 Se3 Re1 -2.48(3)
Re4 Re5 Se3 Re1 -72.071(19)
Re6 Re5 Se3 Re1 -71.33(2)
P1B Re1 Se3 Re4 142.8(4)
P1A Re1 Se3 Re4 143.1(4)
Se1 Re1 Se3 Re4 -42.1(4)
Se4 Re1 Se3 Re4 -123.60(3)
Se2 Re1 Se3 Re4 51.77(3)
Re3 Re1 Se3 Re4 -1.24(3)
Re5 Re1 Se3 Re4 -72.19(2)
Re2 Re1 Se3 Re4 -69.76(2)
P1B Re1 Se3 Re5 -145.0(4)
P1A Re1 Se3 Re5 -144.7(4)
Se1 Re1 Se3 Re5 30.1(4)
Se4 Re1 Se3 Re5 -51.41(3)
Se2 Re1 Se3 Re5 123.96(3)
Re3 Re1 Se3 Re5 70.95(2)
Re4 Re1 Se3 Re5 72.19(2)
Re2 Re1 Se3 Re5 2.43(3)
P5 Re5 Se4 Re1 -142.42(6)
Se7 Re5 Se4 Re1 44.3(4)
Se8 Re5 Se4 Re1 124.26(3)
Se3 Re5 Se4 Re1 -51.54(2)
Re2 Re5 Se4 Re1 72.643(19)
Re4 Re5 Se4 Re1 2.10(3)
Re6 Re5 Se4 Re1 70.43(3)
P5 Re5 Se4 Re2 144.94(6)
Se7 Re5 Se4 Re2 -28.4(4)
Se8 Re5 Se4 Re2 51.62(3)
Se3 Re5 Se4 Re2 -124.18(3)
Re1 Re5 Se4 Re2 -72.643(19)
Re4 Re5 Se4 Re2 -70.54(3)
Re6 Re5 Se4 Re2 -2.21(3)
P1B Re1 Se4 Re5 144.5(3)
P1A Re1 Se4 Re5 137.1(3)
Se1 Re1 Se4 Re5 -124.12(3)
Se3 Re1 Se4 Re5 51.32(3)
Se2 Re1 Se4 Re5 -43.2(4)
Re3 Re1 Se4 Re5 -71.42(2)
Re4 Re1 Se4 Re5 -2.10(3)
Re2 Re1 Se4 Re5 -71.555(19)
P1B Re1 Se4 Re2 -143.9(3)
P1A Re1 Se4 Re2 -151.3(3)
Se1 Re1 Se4 Re2 -52.56(3)
Se3 Re1 Se4 Re2 122.87(3)
Se2 Re1 Se4 Re2 28.4(4)
Re3 Re1 Se4 Re2 0.14(3)
Re5 Re1 Se4 Re2 71.555(19)
Re4 Re1 Se4 Re2 69.46(2)
P2 Re2 Se4 Re5 -140.78(6)
Se1 Re2 Se4 Re5 124.27(3)
Se8 Re2 Se4 Re5 -51.51(3)
Se5 Re2 Se4 Re5 45.6(4)
Re6 Re2 Se4 Re5 2.23(3)
Re3 Re2 Se4 Re5 71.54(3)
Re1 Re2 Se4 Re5 71.68(2)
P2 Re2 Se4 Re1 147.54(6)
Se1 Re2 Se4 Re1 52.59(2)
Se8 Re2 Se4 Re1 -123.18(3)
Se5 Re2 Se4 Re1 -26.0(4)
Re6 Re2 Se4 Re1 -69.45(3)
Re3 Re2 Se4 Re1 -0.14(3)
Re5 Re2 Se4 Re1 -71.68(2)
N2 Re6 Se5 Re3 141.61(19)
Se7 Re6 Se5 Re3 -45.9(6)
Se6 Re6 Se5 Re3 52.75(2)
Se8 Re6 Se5 Re3 -123.69(3)
Re4 Re6 Se5 Re3 -0.08(3)
Re2 Re6 Se5 Re3 -71.630(19)
Re5 Re6 Se5 Re3 -70.14(3)
N2 Re6 Se5 Re2 -146.76(19)
Se7 Re6 Se5 Re2 25.8(6)
Se6 Re6 Se5 Re2 124.38(3)
Se8 Re6 Se5 Re2 -52.06(3)
Re4 Re6 Se5 Re2 71.55(2)
Re3 Re6 Se5 Re2 71.630(19)
Re5 Re6 Se5 Re2 1.49(3)
P3 Re3 Se5 Re6 -147.62(6)
Se6 Re3 Se5 Re6 -52.82(2)
Se2 Re3 Se5 Re6 4.2(4)
Se1 Re3 Se5 Re6 123.25(3)
Re2 Re3 Se5 Re6 71.687(18)
Re1 Re3 Se5 Re6 69.47(3)
Re4 Re3 Se5 Re6 0.08(3)
P3 Re3 Se5 Re2 140.70(6)
Se6 Re3 Se5 Re2 -124.51(3)
Se2 Re3 Se5 Re2 -67.5(4)
Se1 Re3 Se5 Re2 51.57(2)
Re1 Re3 Se5 Re2 -2.22(3)
Re6 Re3 Se5 Re2 -71.687(18)
Re4 Re3 Se5 Re2 -71.61(2)
P2 Re2 Se5 Re6 141.13(6)
Se1 Re2 Se5 Re6 -123.82(3)
Se8 Re2 Se5 Re6 51.90(2)
Se4 Re2 Se5 Re6 -45.3(4)
Re3 Re2 Se5 Re6 -72.338(19)
Re5 Re2 Se5 Re6 -1.49(3)
Re1 Re2 Se5 Re6 -70.18(2)
P2 Re2 Se5 Re3 -146.53(6)
Se1 Re2 Se5 Re3 -51.49(2)
Se8 Re2 Se5 Re3 124.23(3)
Se4 Re2 Se5 Re3 27.1(4)
Re6 Re2 Se5 Re3 72.338(19)
Re5 Re2 Se5 Re3 70.85(2)
Re1 Re2 Se5 Re3 2.16(3)
P3 Re3 Se6 Re6 145.84(7)
Se2 Re3 Se6 Re6 -123.65(3)
Se5 Re3 Se6 Re6 52.70(2)
Se1 Re3 Se6 Re6 -33.1(5)
Re2 Re3 Se6 Re6 -0.41(3)
Re1 Re3 Se6 Re6 -70.53(3)
Re4 Re3 Se6 Re6 -71.008(18)
P3 Re3 Se6 Re4 -143.16(7)
Se2 Re3 Se6 Re4 -52.64(3)
Se5 Re3 Se6 Re4 123.71(3)
Se1 Re3 Se6 Re4 37.9(5)
Re2 Re3 Se6 Re4 70.60(2)
Re1 Re3 Se6 Re4 0.47(3)
Re6 Re3 Se6 Re4 71.008(18)
N2 Re6 Se6 Re3 -145.98(19)
Se7 Re6 Se6 Re3 124.13(3)
Se5 Re6 Se6 Re3 -52.83(2)
Se8 Re6 Se6 Re3 26.6(5)
Re4 Re6 Se6 Re3 72.494(19)
Re2 Re6 Se6 Re3 0.41(3)
Re5 Re6 Se6 Re3 69.82(3)
N2 Re6 Se6 Re4 141.53(19)
Se7 Re6 Se6 Re4 51.63(3)
Se5 Re6 Se6 Re4 -125.33(3)
Se8 Re6 Se6 Re4 -45.9(5)
Re2 Re6 Se6 Re4 -72.09(2)
Re3 Re6 Se6 Re4 -72.494(19)
Re5 Re6 Se6 Re4 -2.67(3)
P4 Re4 Se6 Re3 146.81(7)
Se3 Re4 Se6 Re3 -22.4(5)
Se2 Re4 Se6 Re3 52.56(3)
Se7 Re4 Se6 Re3 -123.34(3)
Re6 Re4 Se6 Re3 -72.212(19)
Re5 Re4 Se6 Re3 -69.54(3)
Re1 Re4 Se6 Re3 -0.47(3)
P4 Re4 Se6 Re6 -140.98(7)
Se3 Re4 Se6 Re6 49.9(5)
Se2 Re4 Se6 Re6 124.78(3)
Se7 Re4 Se6 Re6 -51.13(2)
Re5 Re4 Se6 Re6 2.67(3)
Re1 Re4 Se6 Re6 71.74(2)
Re3 Re4 Se6 Re6 72.212(19)
N2 Re6 Se7 Re5 147.52(19)
Se5 Re6 Se7 Re5 -25.0(6)
Se6 Re6 Se7 Re5 -123.56(3)
Se8 Re6 Se7 Re5 52.85(3)
Re4 Re6 Se7 Re5 -72.081(19)
Re2 Re6 Se7 Re5 0.00(3)
Re3 Re6 Se7 Re5 -69.59(3)
N2 Re6 Se7 Re4 -140.40(19)
Se5 Re6 Se7 Re4 47.1(6)
Se6 Re6 Se7 Re4 -51.48(2)
Se8 Re6 Se7 Re4 124.93(3)
Re2 Re6 Se7 Re4 72.08(2)
Re3 Re6 Se7 Re4 2.49(3)
Re5 Re6 Se7 Re4 72.081(19)
P5 Re5 Se7 Re6 -146.03(6)
Se8 Re5 Se7 Re6 -52.81(2)
Se3 Re5 Se7 Re6 123.12(3)
Se4 Re5 Se7 Re6 27.2(4)
Re2 Re5 Se7 Re6 0.00(3)
Re1 Re5 Se7 Re6 69.85(2)
Re4 Re5 Se7 Re6 71.092(19)
P5 Re5 Se7 Re4 142.88(6)
Se8 Re5 Se7 Re4 -123.90(3)
Se3 Re5 Se7 Re4 52.03(2)
Se4 Re5 Se7 Re4 -43.9(4)
Re2 Re5 Se7 Re4 -71.09(2)
Re1 Re5 Se7 Re4 -1.24(3)
Re6 Re5 Se7 Re4 -71.092(19)
P4 Re4 Se7 Re6 143.42(6)
Se3 Re4 Se7 Re6 -124.82(3)
Se2 Re4 Se7 Re6 -36.5(5)
Se6 Re4 Se7 Re6 51.32(2)
Re5 Re4 Se7 Re6 -72.512(18)
Re1 Re4 Se7 Re6 -71.28(2)
Re3 Re4 Se7 Re6 -2.46(3)
P4 Re4 Se7 Re5 -144.06(6)
Se3 Re4 Se7 Re5 -52.31(2)
Se2 Re4 Se7 Re5 36.0(5)
Se6 Re4 Se7 Re5 123.83(3)
Re6 Re4 Se7 Re5 72.512(18)
Re1 Re4 Se7 Re5 1.23(3)
Re3 Re4 Se7 Re5 70.06(2)
N2 Re6 Se8 Re5 -142.75(19)
Se7 Re6 Se8 Re5 -52.92(2)
Se5 Re6 Se8 Re5 124.08(3)
Se6 Re6 Se8 Re5 44.7(5)
Re4 Re6 Se8 Re5 0.28(3)
Re2 Re6 Se8 Re5 71.820(19)
Re3 Re6 Se8 Re5 70.37(2)
N2 Re6 Se8 Re2 145.43(19)
Se7 Re6 Se8 Re2 -124.74(3)
Se5 Re6 Se8 Re2 52.26(2)
Se6 Re6 Se8 Re2 -27.1(5)
Re4 Re6 Se8 Re2 -71.54(2)
Re3 Re6 Se8 Re2 -1.45(3)
Re5 Re6 Se8 Re2 -71.820(19)
P5 Re5 Se8 Re6 147.13(6)
Se7 Re5 Se8 Re6 52.60(2)
Se3 Re5 Se8 Re6 -11.5(4)
Se4 Re5 Se8 Re6 -123.25(3)
Re2 Re5 Se8 Re6 -71.620(19)
Re1 Re5 Se8 Re6 -69.56(2)
Re4 Re5 Se8 Re6 -0.27(3)
P5 Re5 Se8 Re2 -141.25(6)
Se7 Re5 Se8 Re2 124.22(3)
Se3 Re5 Se8 Re2 60.1(4)
Se4 Re5 Se8 Re2 -51.63(3)
Re1 Re5 Se8 Re2 2.06(3)
Re4 Re5 Se8 Re2 71.34(2)
Re6 Re5 Se8 Re2 71.620(19)
P2 Re2 Se8 Re6 -142.61(7)
Se1 Re2 Se8 Re6 45.5(4)
Se4 Re2 Se8 Re6 123.79(3)
Se5 Re2 Se8 Re6 -51.67(3)
Re3 Re2 Se8 Re6 1.46(3)
Re5 Re2 Se8 Re6 72.246(18)
Re1 Re2 Se8 Re6 70.23(3)
P2 Re2 Se8 Re5 145.15(7)
Se1 Re2 Se8 Re5 -26.7(4)
Se4 Re2 Se8 Re5 51.54(3)
Se5 Re2 Se8 Re5 -123.92(3)
Re6 Re2 Se8 Re5 -72.246(18)
Re3 Re2 Se8 Re5 -70.79(3)
Re1 Re2 Se8 Re5 -2.02(3)
Se1 Re1 P1A C13A 10.7(10)
Se4 Re1 P1A C13A 99.8(10)
Se3 Re1 P1A C13A -169.7(10)
Se2 Re1 P1A C13A -80.2(10)
Re3 Re1 P1A C13A -40.6(12)
Re5 Re1 P1A C13A 149.8(8)
Re4 Re1 P1A C13A -128.4(9)
Re2 Re1 P1A C13A 59.6(12)
Se1 Re1 P1A C11A -108.1(9)
Se4 Re1 P1A C11A -19.0(9)
Se3 Re1 P1A C11A 71.5(9)
Se2 Re1 P1A C11A 161.0(9)
Re3 Re1 P1A C11A -159.4(8)
Re5 Re1 P1A C11A 31.0(11)
Re4 Re1 P1A C11A 112.8(8)
Re2 Re1 P1A C11A -59.2(12)
Se1 Re1 P1A C15A 129.1(11)
Se4 Re1 P1A C15A -141.8(11)
Se3 Re1 P1A C15A -51.3(11)
Se2 Re1 P1A C15A 38.2(11)
Re3 Re1 P1A C15A 77.8(12)
Re5 Re1 P1A C15A -91.8(12)
Re4 Re1 P1A C15A -10.0(13)
Re2 Re1 P1A C15A 178.0(9)
Se1 Re1 P1B C13B -22.6(11)
Se4 Re1 P1B C13B 66.1(11)
Se3 Re1 P1B C13B 157.0(11)
Se2 Re1 P1B C13B -113.3(11)
Re3 Re1 P1B C13B -68.3(12)
Re5 Re1 P1B C13B 111.9(10)
Re4 Re1 P1B C13B -156.8(8)
Re2 Re1 P1B C13B 20.2(14)
Se1 Re1 P1B C15B 104.7(10)
Se4 Re1 P1B C15B -166.7(10)
Se3 Re1 P1B C15B -75.7(10)
Se2 Re1 P1B C15B 13.9(10)
Re3 Re1 P1B C15B 58.9(12)
Re5 Re1 P1B C15B -120.8(10)
Re4 Re1 P1B C15B -29.6(13)
Re2 Re1 P1B C15B 147.4(9)
Se1 Re1 P1B C11B -142.2(12)
Se4 Re1 P1B C11B -53.5(12)
Se3 Re1 P1B C11B 37.4(13)
Se2 Re1 P1B C11B 127.1(12)
Re3 Re1 P1B C11B 172.1(11)
Re5 Re1 P1B C11B -7.7(14)
Re4 Re1 P1B C11B 83.6(13)
Re2 Re1 P1B C11B -99.4(12)
Se1 Re2 P2 C21 133.2(4)
Se8 Re2 P2 C21 -46.1(4)
Se4 Re2 P2 C21 44.4(4)
Se5 Re2 P2 C21 -136.1(4)
Re6 Re2 P2 C21 -90.3(4)
Re3 Re2 P2 C21 -178.4(4)
Re5 Re2 P2 C21 -3.8(4)
Re1 Re2 P2 C21 87.7(4)
Se1 Re2 P2 C25 11.7(5)
Se8 Re2 P2 C25 -167.7(5)
Se4 Re2 P2 C25 -77.1(5)
Se5 Re2 P2 C25 102.4(5)
Re6 Re2 P2 C25 148.2(5)
Re3 Re2 P2 C25 60.1(5)
Re5 Re2 P2 C25 -125.3(5)
Re1 Re2 P2 C25 -33.8(5)
Se1 Re2 P2 C23 -105.9(4)
Se8 Re2 P2 C23 74.7(4)
Se4 Re2 P2 C23 165.2(4)
Se5 Re2 P2 C23 -15.3(4)
Re6 Re2 P2 C23 30.6(4)
Re3 Re2 P2 C23 -57.6(4)
Re5 Re2 P2 C23 117.0(4)
Re1 Re2 P2 C23 -151.4(4)
Se6 Re3 P3 C31 133.5(4)
Se2 Re3 P3 C31 44.5(4)
Se5 Re3 P3 C31 -137.5(4)
Se1 Re3 P3 C31 -46.6(4)
Re2 Re3 P3 C31 -89.1(4)
Re1 Re3 P3 C31 -2.2(4)
Re6 Re3 P3 C31 179.4(4)
Re4 Re3 P3 C31 85.9(4)
Se6 Re3 P3 C33 -105.1(4)
Se2 Re3 P3 C33 166.0(4)
Se5 Re3 P3 C33 -16.1(4)
Se1 Re3 P3 C33 74.8(4)
Re2 Re3 P3 C33 32.3(4)
Re1 Re3 P3 C33 119.2(4)
Re6 Re3 P3 C33 -59.2(4)
Re4 Re3 P3 C33 -152.7(4)
Se6 Re3 P3 C35A -0.2(6)
Se2 Re3 P3 C35A -89.2(6)
Se5 Re3 P3 C35A 88.8(6)
Se1 Re3 P3 C35A 179.7(6)
Re2 Re3 P3 C35A 137.2(6)
Re1 Re3 P3 C35A -135.9(6)
Re6 Re3 P3 C35A 45.7(6)
Re4 Re3 P3 C35A -47.8(6)
Se6 Re3 P3 C35B 22.2(8)
Se2 Re3 P3 C35B -66.7(8)
Se5 Re3 P3 C35B 111.2(8)
Se1 Re3 P3 C35B -157.9(8)
Re2 Re3 P3 C35B 159.7(8)
Re1 Re3 P3 C35B -113.5(8)
Re6 Re3 P3 C35B 68.1(8)
Re4 Re3 P3 C35B -25.4(8)
Se3 Re4 P4 C45 73.6(4)
Se2 Re4 P4 C45 -16.9(4)
Se6 Re4 P4 C45 -105.7(4)
Se7 Re4 P4 C45 163.1(4)
Re6 Re4 P4 C45 -153.0(4)
Re5 Re4 P4 C45 119.8(4)
Re1 Re4 P4 C45 30.1(4)
Re3 Re4 P4 C45 -62.9(4)
Se3 Re4 P4 C41 -46.4(4)
Se2 Re4 P4 C41 -136.8(4)
Se6 Re4 P4 C41 134.3(4)
Se7 Re4 P4 C41 43.2(4)
Re6 Re4 P4 C41 87.1(4)
Re5 Re4 P4 C41 -0.1(4)
Re1 Re4 P4 C41 -89.8(4)
Re3 Re4 P4 C41 177.1(4)
Se3 Re4 P4 C43 -166.4(4)
Se2 Re4 P4 C43 103.2(5)
Se6 Re4 P4 C43 14.3(5)
Se7 Re4 P4 C43 -76.8(5)
Re6 Re4 P4 C43 -32.9(5)
Re5 Re4 P4 C43 -120.2(4)
Re1 Re4 P4 C43 150.2(4)
Re3 Re4 P4 C43 57.1(5)
Se7 Re5 P5 C51 -132.8(4)
Se8 Re5 P5 C51 138.4(4)
Se3 Re5 P5 C51 -43.2(4)
Se4 Re5 P5 C51 47.7(4)
Re2 Re5 P5 C51 90.6(4)
Re1 Re5 P5 C51 3.2(4)
Re4 Re5 P5 C51 -85.0(4)
Re6 Re5 P5 C51 -177.9(4)
Se7 Re5 P5 C53 104.7(5)
Se8 Re5 P5 C53 15.9(5)
Se3 Re5 P5 C53 -165.7(5)
Se4 Re5 P5 C53 -74.8(5)
Re2 Re5 P5 C53 -31.9(5)
Re1 Re5 P5 C53 -119.3(5)
Re4 Re5 P5 C53 152.5(5)
Re6 Re5 P5 C53 59.6(5)
Se7 Re5 P5 C55 -12.5(4)
Se8 Re5 P5 C55 -101.3(4)
Se3 Re5 P5 C55 77.1(4)
Se4 Re5 P5 C55 168.0(4)
Re2 Re5 P5 C55 -149.1(4)
Re1 Re5 P5 C55 123.5(4)
Re4 Re5 P5 C55 35.3(4)
Re6 Re5 P5 C55 -57.6(4)
C1 N1 N2 N3 2.2(10)
C1 N1 N2 Re6 177.5(5)
Se7 Re6 N2 N3 -158.2(7)
Se5 Re6 N2 N3 21.4(7)
Se6 Re6 N2 N3 110.1(7)
Se8 Re6 N2 N3 -69.4(7)
Re4 Re6 N2 N3 155.2(6)
Re2 Re6 N2 N3 -23.1(9)
Re3 Re6 N2 N3 68.7(8)
Re5 Re6 N2 N3 -117.1(7)
Se7 Re6 N2 N1 27.3(6)
Se5 Re6 N2 N1 -153.1(6)
Se6 Re6 N2 N1 -64.4(6)
Se8 Re6 N2 N1 116.1(6)
Re4 Re6 N2 N1 -19.3(8)
Re2 Re6 N2 N1 162.4(5)
Re3 Re6 N2 N1 -105.8(6)
Re5 Re6 N2 N1 68.4(7)
N1 N2 N3 N4 -1.5(10)
Re6 N2 N3 N4 -176.6(6)
N2 N3 N4 C1 0.1(10)
N2 N1 C1 N4 -2.1(10)
N2 N1 C1 C2 179.7(8)
N3 N4 C1 N1 1.3(10)
N3 N4 C1 C2 179.5(8)
N1 C1 C2 C3 -0.3(13)
N4 C1 C2 C3 -178.2(8)
N1 C1 C2 C7 179.6(9)
N4 C1 C2 C7 1.7(13)
C7 C2 C3 C4 -1.1(13)
C1 C2 C3 C4 178.8(8)
C2 C3 C4 C5 -1.0(14)
C3 C4 C5 N5 -177.1(9)
C3 C4 C5 C6 2.3(14)
N5 C5 C6 C7 177.7(9)
C4 C5 C6 C7 -1.6(15)
C5 C6 C7 C2 -0.4(16)
C3 C2 C7 C6 1.7(14)
C1 C2 C7 C6 -178.2(9)
C13A P1A C11A C12A 162.0(19)
C15A P1A C11A C12A 51(2)
Re1 P1A C11A C12A -73(2)
C11A P1A C13A C14A -166(2)
C15A P1A C13A C14A -53(2)
Re1 P1A C13A C14A 69(2)
C13A P1A C15A C16A -62(2)
C11A P1A C15A C16A 48(2)
Re1 P1A C15A C16A 174.9(16)
C13B P1B C11B C12B 81(3)
C15B P1B C11B C12B -25(3)
Re1 P1B C11B C12B -149(2)
C15B P1B C13B C14B 170.2(17)
C11B P1B C13B C14B 68(2)
Re1 P1B C13B C14B -57(2)
C13B P1B C15B C16B 48(2)
C11B P1B C15B C16B 151(2)
Re1 P1B C15B C16B -88(2)
C25 P2 C21 C22 -49.7(11)
C23 P2 C21 C22 55.1(11)
Re2 P2 C21 C22 -177.8(8)
C21 P2 C23 C24 61.2(10)
C25 P2 C23 C24 168.7(9)
Re2 P2 C23 C24 -65.0(10)
C21 P2 C25 C26 -55.7(10)
C23 P2 C25 C26 -163.3(9)
Re2 P2 C25 C26 71.0(10)
C33 P3 C31 C32 43.9(10)
C35A P3 C31 C32 -51.0(11)
C35B P3 C31 C32 -73.7(11)
Re3 P3 C31 C32 171.5(7)
C31 P3 C33 C34 61.4(9)
C35A P3 C33 C34 172.6(10)
C35B P3 C33 C34 170.5(9)
Re3 P3 C33 C34 -65.1(9)
C31 P3 C35A C36A -59.5(14)
C33 P3 C35A C36A -164.7(13)
Re3 P3 C35A C36A 75.6(13)
C31 P3 C35B C36B 48(2)
C33 P3 C35B C36B -63(2)
Re3 P3 C35B C36B 168.3(19)
C45 P4 C41 C42 51.5(10)
C43 P4 C41 C42 -55.9(10)
Re4 P4 C41 C42 177.9(7)
C45 P4 C43 C44 -169.4(8)
C41 P4 C43 C44 -61.2(9)
Re4 P4 C43 C44 63.7(9)
C41 P4 C45 C46 56.9(11)
C43 P4 C45 C46 165.3(10)
Re4 P4 C45 C46 -68.0(11)
C53 P5 C51 C52 -54.5(10)
C55 P5 C51 C52 50.7(10)
Re5 P5 C51 C52 176.8(8)
C51 P5 C53 C54 -60.6(9)
C55 P5 C53 C54 -168.6(9)
Re5 P5 C53 C54 66.7(10)
C51 P5 C55 C56 55.2(9)
C53 P5 C55 C56 163.6(8)
Re5 P5 C55 C56 -70.5(9)
